data_4124127
loop_
_publ_author_name
'Deng, Yue'
'Eames, Christopher'
'Chotard, Jean-No\"el'
'Lal\`ere, Fabien'
'Seznec, Vincent'
'Emge, Steffen'
'Pecher, Oliver'
'Grey, Clare P.'
'Masquelier, Christian'
'Islam, M. Saiful'

_publ_section_title
;
 Structural and Mechanistic Insights into Fast Lithium-Ion Conduction in
 Li4SiO4-Li3PO4 Solid Electrolytes.
;
_journal_issue 28
_journal_name_full 'Journal of the American Chemical Society'
_journal_page_first 9136
_journal_page_last 9145
_journal_paper_doi 10.1021/jacs.5b04444
_journal_volume 137
_journal_year 2015
_chemical_formula_structural Li7.50Si1.50P0.50O8
_chemical_formula_sum 'Li7.5 O8 P0.5 Si1.5'
_chemical_formula_weight 238
_space_group_IT_number 11
_symmetry_cell_setting monoclinic
_symmetry_space_group_name_Hall '-P 2yb'
_symmetry_space_group_name_H-M 'P 1 21/m 1'
_cell_angle_alpha 90.00000
_cell_angle_beta 90.3692(8)
_cell_angle_gamma 90.00000
_cell_formula_units_Z 1
_cell_length_a 5.10536(11)
_cell_length_b 6.11225(12)
_cell_length_c 5.29671(11)
_cell_measurement_temperature 300
_cell_volume 165.282(6)
_computing_structure_refinement FULLPROF
_diffrn_ambient_temperature 300
_diffrn_radiation_type 'Constant Wavelength Neutron Diffraction'
_diffrn_radiation_wavelength 1.49400
_diffrn_source 'nuclear reactor'
_pd_instr_location
;
;
_pd_meas_2theta_range_inc 0.050000
_pd_meas_2theta_range_max 164.70000
_pd_meas_2theta_range_min 3.75000
_pd_meas_number_of_points 3220
_pd_proc_2theta_range_inc 0.050000
_pd_proc_2theta_range_max 164.8293
_pd_proc_2theta_range_min 3.8793
_pd_proc_ls_pref_orient_corr
;
;
_pd_proc_ls_prof_R_factor 3.3129
_pd_proc_ls_prof_wR_expected 3.4220
_pd_proc_ls_prof_wR_factor 4.3091
_pd_proc_wavelength 1.494000
_pd_spec_mounting
;
;
_refine_ls_goodness_of_fit_all 1.5857
_refine_ls_number_parameters 78
_refine_ls_number_reflns 449
_refine_ls_number_restraints 0
_refine_ls_R_I_factor 2.4358
_cod_data_source_file ja5b04444_si_002.cif
_cod_data_source_block Li15Si3PO16
_cod_depositor_comments 'Adding full bibliography for 4124125--4124128.cif.'
_cod_original_cell_volume 165.281(6)
_cod_original_sg_symbol_H-M 'P 21/m'
_cod_original_formula_sum Li7.50O8P0.50Si1.50
_cod_database_code 4124127
_publcif_datablock.id {cc97d60d-c88d-4ce6-a989-7472f2f8cd81}

_pd_proc_ls_prof_cr_factor 7.9979
_pd_proc_ls_prof_cwr_factor 8.9474
_pd_proc_ls_prof_cwr_expected 7.1055
_pd_proc_ls_prof_chi2 1.5857
_pd_proc_ls_prof_echi2 1.5981
_publcif_info_exptl_table_max_cols 4
_publcif_info_exptl_table_use_headnotes n

loop_
_symmetry_equiv_pos_as_xyz
x,y,z
-x,y+1/2,-z
-x,-y,-z
x,-y+1/2,z

loop_
_atom_site_label
_atom_site_fract_x
_atom_site_fract_y
_atom_site_fract_z
_atom_site_U_iso_or_equiv
_atom_site_occupancy
_atom_site_adp_type
_atom_site_type_symbol
O1 0.7764(3) 0.03355(19) 0.1858(3) 0.0099(6) 1.00000 Uani O
O2 0.3522(4) 0.25000 0.3158(4) 0.0112(10) 1.00000 Uani O
O3 0.7691(4) 0.25000 0.6128(4) 0.0095(10) 1.00000 Uani O
Si1 0.6697(4) 0.25000 0.3266(5) 0.0065(12) 0.75000 Uani Si
P1 0.6697(4) 0.25000 0.3266(5) 0.0065(12) 0.25000 Uani P
Li1 0.1732(11) -0.0002(10) 0.1743(14) 0.0128(14) 0.702(13) Uiso Li
Li2 0.378(3) 0.25000 0.700(3) 0.029(4) 0.50(2) Uiso Li
Li3 0.186(2) 0.25000 0.642(2) 0.009(3) 0.52(2) Uiso Li
Li4 0.383(3) 0.968(3) 0.151(3) 0.015(4) 0.285(14) Uiso Li
Li5 0.059(4) 0.042(3) 0.446(4) 0.001(4) 0.189(11) Uiso Li
Li6 0.028(6) 0.25000 0.969(5) 0.023(8) 0.239(19) Uiso Li

loop_
_atom_site_aniso_label
_atom_site_aniso_U_11
_atom_site_aniso_U_22
_atom_site_aniso_U_33
_atom_site_aniso_U_12
_atom_site_aniso_U_13
_atom_site_aniso_U_23
_atom_site_aniso_type_symbol
O1 0.0119(7) 0.0090(5) 0.0088(7) 0.0033(6) 0.0015(5) -0.0031(5) O
O2 0.0117(9) 0.0059(9) 0.0160(11) 0.00000 -0.0019(8) 0.00000 O
O3 0.0188(11) 0.0049(8) 0.0050(10) 0.00000 -0.0051(8) 0.00000 O
Si1 0.0089(12) 0.0051(10) 0.0054(14) 0.00000 -0.0004(9) 0.00000 Si
P1 0.0089(12) 0.0051(10) 0.0054(14) 0.00000 -0.0004(9) 0.00000 P

loop_
_atom_type_symbol
_atom_type_scat_length_neutron
_atom_type_scat_source
O 0.58030 V.F._Sears_Neutron_News_3_26_(1992)
Si 0.41490 V.F._Sears_Neutron_News_3_26_(1992)
P 0.51300 V.F._Sears_Neutron_News_3_26_(1992)
Li -0.19000 V.F._Sears_Neutron_News_3_26_(1992)

loop_
_geom_angle_atom_site_label_1
_geom_angle_atom_site_label_2
_geom_angle_atom_site_label_3
_geom_angle
_geom_angle_site_symmetry_1
_geom_angle_site_symmetry_3
O1 O1 O2 59.84(8) 4_555 1_555
O1 O1 O3 59.68(7) 4_555 1_555
O1 O1 Li1 95.8(3) 4_555 1_655
O1 O1 Li1 96.0(3) 4_555 3_655
O1 O1 Li2 150.1(3) 4_555 2_646
O1 O1 Li3 151.76(20) 4_555 2_646
O1 O1 Li4 101.2(8) 4_555 1_545
O1 O1 Li4 90.3(8) 4_555 3_665
O1 O1 Li5 88.5(9) 4_555 1_655
O1 O1 Li5 102.3(9) 4_555 3_656
O1 O1 Li6 52.6(8) 4_555 1_654
O1 O1 Li6 143.2(6) 4_555 2_646
O2 O1 O3 60.29(9) 1_555 1_555
O2 O1 Li1 151.4(3) 1_555 1_655
O2 O1 Li1 115.1(4) 1_555 3_655
O2 O1 Li2 91.7(3) 1_555 2_646
O2 O1 Li3 113.5(3) 1_555 2_646
O2 O1 Li4 46.9(6) 1_555 1_545
O2 O1 Li4 84.4(7) 1_555 3_665
O2 O1 Li5 113.6(11) 1_555 1_655
O2 O1 Li5 100.7(9) 1_555 3_656
O2 O1 Li6 108.8(13) 1_555 1_654
O2 O1 Li6 152.1(12) 1_555 2_646
O3 O1 Li1 95.6(3) 1_555 1_655
O3 O1 Li1 154.9(4) 1_555 3_655
O3 O1 Li2 99.7(4) 1_555 2_646
O3 O1 Li3 92.7(2) 1_555 2_646
O3 O1 Li4 99.0(8) 1_555 1_545
O3 O1 Li4 141.4(9) 1_555 3_665
O3 O1 Li5 53.4(8) 1_555 1_655
O3 O1 Li5 48.6(7) 1_555 3_656
O3 O1 Li6 99.2(12) 1_555 1_654
O3 O1 Li6 137.8(10) 1_555 2_646
Si1 O1 Li1 115.8(4) 1_555 1_655
Si1 O1 Li1 126.0(5) 1_555 3_655
Si1 O1 Li2 115.8(2) 1_555 2_646
Si1 O1 Li3 122.7(2) 1_555 2_646
Si1 O1 Li4 82.5(8) 1_555 1_545
Si1 O1 Li4 106.6(10) 1_555 3_665
Si1 O1 Li5 84.5(11) 1_555 1_655
Si1 O1 Li5 83.6(10) 1_555 3_656
Si1 O1 Li6 87.0(14) 1_555 1_654
Si1 O1 Li6 171.4(11) 1_555 2_646
P1 O1 Li1 115.8(4) 1_555 1_655
P1 O1 Li1 126.0(5) 1_555 3_655
P1 O1 Li2 115.8(2) 1_555 2_646
P1 O1 Li3 122.7(2) 1_555 2_646
P1 O1 Li4 82.5(8) 1_555 1_545
P1 O1 Li4 106.6(10) 1_555 3_665
P1 O1 Li5 84.5(11) 1_555 1_655
P1 O1 Li5 83.6(10) 1_555 3_656
P1 O1 Li6 87.0(14) 1_555 1_654
P1 O1 Li6 171.4(11) 1_555 2_646
Li1 O1 Li1 79.7(4) 1_655 3_655
Li1 O1 Li2 108.4(7) 1_655 2_646
Li1 O1 Li3 80.2(4) 1_655 2_646
Li1 O1 Li4 161.6(10) 1_655 1_545
Li1 O1 Li4 112.3(9) 1_655 3_665
Li1 O1 Li5 46.1(8) 1_655 1_655
Li1 O1 Li5 68.0(9) 1_655 3_656
Li1 O1 Li6 57.0(8) 1_655 1_654
Li1 O1 Li6 56.4(7) 1_655 2_646
Li1 O1 Li2 105.2(8) 3_655 2_646
Li1 O1 Li3 110.5(6) 3_655 2_646
Li1 O1 Li4 91.6(8) 3_655 1_545
Li1 O1 Li5 125.8(13) 3_655 1_655
Li1 O1 Li5 144.1(13) 3_655 3_656
Li1 O1 Li6 57.4(8) 3_655 1_654
Li1 O1 Li6 58.6(7) 3_655 2_646
Li2 O1 Li4 58.1(7) 2_646 1_545
Li2 O1 Li4 96.3(10) 2_646 3_665
Li2 O1 Li5 95.7(12) 2_646 1_655
Li2 O1 Li5 72.2(10) 2_646 3_656
Li2 O1 Li6 157.2(13) 2_646 1_654
Li2 O1 Li6 66.7(11) 2_646 2_646
Li3 O1 Li4 87.8(9) 2_646 1_545
Li3 O1 Li4 117.2(11) 2_646 3_665
Li3 O1 Li5 68.5(9) 2_646 1_655
Li3 O1 Li5 50.2(8) 2_646 3_656
Li3 O1 Li6 136.4(11) 2_646 1_654
Li3 O1 Li6 55.0(9) 2_646 2_646
Li4 O1 Li4 61.1(9) 1_545 3_665
Li4 O1 Li5 140.5(16) 1_545 1_655
Li4 O1 Li5 114.3(14) 1_545 3_656
Li4 O1 Li6 130.6(17) 1_545 1_654
Li4 O1 Li6 105.2(15) 1_545 2_646
Li4 O1 Li5 158.1(17) 3_665 1_655
Li4 O1 Li5 167.4(16) 3_665 3_656
Li4 O1 Li6 76.4(13) 3_665 1_654
Li4 O1 Li6 80.8(12) 3_665 2_646
Li5 O1 Li6 85.5(15) 1_655 1_654
Li5 O1 Li6 87.1(13) 1_655 2_646
Li5 O1 Li6 112.2(16) 3_656 1_654
Li5 O1 Li6 89.6(14) 3_656 2_646
Li6 O1 Li6 90.7(8) 1_654 2_646
O1 O2 O1 60.32(8) 1_555 4_555
O1 O2 O3 59.62(9) 1_555 1_555
O1 O2 Li1 83.6(3) 1_555 1_555
O1 O2 Li1 133.2(3) 1_555 4_555
O1 O2 Li2 102.3(7) 1_555 1_555
O1 O2 Li3 127.0(6) 1_555 1_555
O1 O2 Li4 50.7(6) 1_555 1_545
O1 O2 Li4 105.1(9) 1_555 4_565
O1 O2 Li5 111.9(10) 1_555 1_555
O1 O2 Li5 170.5(11) 1_555 4_555
O1 O2 Li6 110.8(13) 1_555 1_554
O1 O2 O3 59.62(9) 4_555 1_555
O1 O2 Li1 133.2(3) 4_555 1_555
O1 O2 Li1 83.6(3) 4_555 4_555
O1 O2 Li2 102.3(7) 4_555 1_555
O1 O2 Li3 127.0(6) 4_555 1_555
O1 O2 Li4 105.1(9) 4_555 1_545
O1 O2 Li4 50.7(6) 4_555 4_565
O1 O2 Li5 170.5(11) 4_555 1_555
O1 O2 Li5 111.9(10) 4_555 4_555
O1 O2 Li6 110.8(13) 4_555 1_554
O3 O2 Li1 127.5(4) 1_555 1_555
O3 O2 Li1 127.5(4) 1_555 4_555
O3 O2 Li2 50.1(6) 1_555 1_555
O3 O2 Li3 79.9(5) 1_555 1_555
O3 O2 Li4 101.6(8) 1_555 1_545
O3 O2 Li4 101.6(8) 1_555 4_565
O3 O2 Li5 112.4(10) 1_555 1_555
O3 O2 Li5 112.4(10) 1_555 4_555
O3 O2 Li6 168.4(14) 1_555 1_554
Si1 O2 Li1 119.0(4) 1_555 1_555
Si1 O2 Li1 119.0(4) 1_555 4_555
Si1 O2 Li2 84.6(8) 1_555 1_555
Si1 O2 Li3 114.4(7) 1_555 1_555
Si1 O2 Li4 86.1(9) 1_555 1_545
Si1 O2 Li4 86.1(9) 1_555 4_565
Si1 O2 Li5 135.1(13) 1_555 1_555
Si1 O2 Li5 135.1(13) 1_555 4_555
Si1 O2 Li6 133.8(17) 1_555 1_554
P1 O2 Li1 119.0(4) 1_555 1_555
P1 O2 Li1 119.0(4) 1_555 4_555
P1 O2 Li2 84.6(8) 1_555 1_555
P1 O2 Li3 114.4(7) 1_555 1_555
P1 O2 Li4 86.1(9) 1_555 1_545
P1 O2 Li4 86.1(9) 1_555 4_565
P1 O2 Li5 135.1(13) 1_555 1_555
P1 O2 Li5 135.1(13) 1_555 4_555
P1 O2 Li6 133.8(17) 1_555 1_554
Li1 O2 Li1 104.8(5) 1_555 4_555
Li1 O2 Li2 114.5(9) 1_555 1_555
Li1 O2 Li3 97.9(6) 1_555 1_555
Li1 O2 Li4 124.7(11) 1_555 4_565
Li1 O2 Li5 46.1(8) 1_555 1_555
Li1 O2 Li5 105.8(11) 1_555 4_555
Li1 O2 Li6 52.9(8) 1_555 1_554
Li1 O2 Li2 114.5(9) 4_555 1_555
Li1 O2 Li3 97.9(6) 4_555 1_555
Li1 O2 Li4 124.7(11) 4_555 1_545
Li1 O2 Li5 105.8(11) 4_555 1_555
Li1 O2 Li5 46.1(8) 4_555 4_555
Li1 O2 Li6 52.9(8) 4_555 1_554
Li2 O2 Li4 116.4(13) 1_555 1_545
Li2 O2 Li4 116.4(13) 1_555 4_565
Li2 O2 Li5 73.2(11) 1_555 1_555
Li2 O2 Li5 73.2(11) 1_555 4_555
Li2 O2 Li6 141.5(17) 1_555 1_554
Li3 O2 Li4 116.1(11) 1_555 1_545
Li3 O2 Li4 116.1(11) 1_555 4_565
Li3 O2 Li5 51.9(8) 1_555 1_555
Li3 O2 Li5 51.9(8) 1_555 4_555
Li3 O2 Li6 111.7(15) 1_555 1_554
Li4 O2 Li4 125.5(16) 1_545 4_565
Li4 O2 Li5 70.6(11) 1_545 1_555
Li4 O2 Li5 138.7(16) 1_545 4_555
Li4 O2 Li6 73.8(12) 1_545 1_554
Li4 O2 Li5 138.7(16) 4_565 1_555
Li4 O2 Li5 70.6(11) 4_565 4_555
Li4 O2 Li6 73.8(12) 4_565 1_554
Li5 O2 Li5 75.2(12) 1_555 4_555
Li5 O2 Li6 76.5(13) 1_555 1_554
Li5 O2 Li6 76.5(13) 4_555 1_554
O1 O3 O1 60.64(7) 1_555 4_555
O1 O3 O2 60.09(9) 1_555 1_555
O1 O3 Li1 154.9(4) 1_555 2_656
O1 O3 Li1 95.9(4) 1_555 3_656
O1 O3 Li2 102.3(7) 1_555 1_555
O1 O3 Li3 93.7(4) 1_555 1_555
O1 O3 Li3 92.5(4) 1_555 1_655
O1 O3 Li4 152.7(10) 1_555 2_646
O1 O3 Li4 102.3(8) 1_555 3_666
O1 O3 Li5 48.1(7) 1_555 1_655
O1 O3 Li5 107.8(10) 1_555 2_656
O1 O3 Li5 53.9(7) 1_555 3_656
O1 O3 Li5 86.0(8) 1_555 4_655
O1 O3 Li6 134.2(13) 1_555 1_655
O1 O3 O2 60.09(9) 4_555 1_555
O1 O3 Li1 95.9(4) 4_555 2_656
O1 O3 Li1 154.9(4) 4_555 3_656
O1 O3 Li2 102.3(7) 4_555 1_555
O1 O3 Li3 93.7(4) 4_555 1_555
O1 O3 Li3 92.5(4) 4_555 1_655
O1 O3 Li4 102.3(8) 4_555 2_646
O1 O3 Li4 152.7(10) 4_555 3_666
O1 O3 Li5 86.0(8) 4_555 1_655
O1 O3 Li5 53.9(7) 4_555 2_656
O1 O3 Li5 107.8(10) 4_555 3_656
O1 O3 Li5 48.1(7) 4_555 4_655
O1 O3 Li6 134.2(13) 4_555 1_655
O2 O3 Li1 118.1(4) 1_555 2_656
O2 O3 Li1 118.1(4) 1_555 3_656
O2 O3 Li2 49.6(6) 1_555 1_555
O2 O3 Li3 147.6(6) 1_555 1_655
O2 O3 Li4 93.3(8) 1_555 2_646
O2 O3 Li4 93.3(8) 1_555 3_666
O2 O3 Li5 108.1(10) 1_555 1_655
O2 O3 Li5 105.0(10) 1_555 2_656
O2 O3 Li5 105.0(10) 1_555 3_656
O2 O3 Li5 108.1(10) 1_555 4_655
O2 O3 Li6 161.4(15) 1_555 1_655
Si1 O3 Li1 127.2(5) 1_555 2_656
Si1 O3 Li1 127.2(5) 1_555 3_656
Si1 O3 Li2 84.8(8) 1_555 1_555
Si1 O3 Li3 74.8(4) 1_555 1_555
Si1 O3 Li3 112.3(6) 1_555 1_655
Si1 O3 Li4 118.3(10) 1_555 2_646
Si1 O3 Li4 118.3(10) 1_555 3_666
Si1 O3 Li5 79.9(10) 1_555 1_655
Si1 O3 Li5 89.4(10) 1_555 2_656
Si1 O3 Li5 89.4(10) 1_555 3_656
Si1 O3 Li5 79.9(10) 1_555 4_655
Si1 O3 Li6 163.4(18) 1_555 1_655
P1 O3 Li1 127.2(5) 1_555 2_656
P1 O3 Li1 127.2(5) 1_555 3_656
P1 O3 Li2 84.8(8) 1_555 1_555
P1 O3 Li3 74.8(4) 1_555 1_555
P1 O3 Li3 112.3(6) 1_555 1_655
P1 O3 Li4 118.3(10) 1_555 2_646
P1 O3 Li4 118.3(10) 1_555 3_666
P1 O3 Li5 79.9(10) 1_555 1_655
P1 O3 Li5 89.4(10) 1_555 2_656
P1 O3 Li5 89.4(10) 1_555 3_656
P1 O3 Li5 79.9(10) 1_555 4_655
P1 O3 Li6 163.4(18) 1_555 1_655
Li1 O3 Li1 105.4(5) 2_656 3_656
Li1 O3 Li2 90.8(8) 2_656 1_555
Li1 O3 Li3 96.8(5) 2_656 1_555
Li1 O3 Li3 78.9(5) 2_656 1_655
Li1 O3 Li4 102.8(10) 2_656 3_666
Li1 O3 Li5 127.5(12) 2_656 1_655
Li1 O3 Li5 47.2(8) 2_656 2_656
Li1 O3 Li5 136.9(12) 2_656 3_656
Li1 O3 Li5 70.6(9) 2_656 4_655
Li1 O3 Li6 55.4(9) 2_656 1_655
Li1 O3 Li2 90.8(8) 3_656 1_555
Li1 O3 Li3 96.8(5) 3_656 1_555
Li1 O3 Li3 78.9(5) 3_656 1_655
Li1 O3 Li4 102.8(10) 3_656 2_646
Li1 O3 Li5 70.6(9) 3_656 1_655
Li1 O3 Li5 136.9(12) 3_656 2_656
Li1 O3 Li5 47.2(8) 3_656 3_656
Li1 O3 Li5 127.5(12) 3_656 4_655
Li1 O3 Li6 55.4(9) 3_656 1_655
Li2 O3 Li3 162.8(11) 1_555 1_655
Li2 O3 Li4 58.3(9) 1_555 2_646
Li2 O3 Li4 58.3(9) 1_555 3_666
Li2 O3 Li5 140.1(15) 1_555 1_655
Li2 O3 Li5 117.4(13) 1_555 2_656
Li2 O3 Li5 117.4(13) 1_555 3_656
Li2 O3 Li5 140.1(15) 1_555 4_655
Li2 O3 Li6 111.8(17) 1_555 1_655
Li3 O3 Li3 172.9(7) 1_555 1_655
Li3 O3 Li4 64.8(7) 1_555 2_646
Li3 O3 Li4 64.8(7) 1_555 3_666
Li3 O3 Li5 135.5(11) 1_555 1_655
Li3 O3 Li5 116.4(11) 1_555 2_656
Li3 O3 Li5 116.4(11) 1_555 3_656
Li3 O3 Li5 135.5(11) 1_555 4_655
Li3 O3 Li6 121.8(14) 1_555 1_655
Li3 O3 Li4 110.4(10) 1_655 2_646
Li3 O3 Li4 110.4(10) 1_655 3_666
Li3 O3 Li5 48.6(8) 1_655 1_655
Li3 O3 Li5 64.9(8) 1_655 2_656
Li3 O3 Li5 64.9(8) 1_655 3_656
Li3 O3 Li5 48.6(8) 1_655 4_655
Li3 O3 Li6 51.1(10) 1_655 1_655
Li4 O3 Li4 84.1(12) 2_646 3_666
Li4 O3 Li5 158.3(16) 2_646 1_655
Li4 O3 Li5 71.1(11) 2_646 2_656
Li4 O3 Li5 149.7(16) 2_646 3_656
Li4 O3 Li5 97.8(13) 2_646 4_655
Li4 O3 Li6 73.0(13) 2_646 1_655
Li4 O3 Li5 97.8(13) 3_666 1_655
Li4 O3 Li5 149.7(16) 3_666 2_656
Li4 O3 Li5 71.1(11) 3_666 3_656
Li4 O3 Li5 158.3(16) 3_666 4_655
Li4 O3 Li6 73.0(13) 3_666 1_655
Li5 O3 Li5 99.1(13) 1_655 2_656
Li5 O3 Li5 72.7(11) 1_655 4_655
Li5 O3 Li6 86.8(14) 1_655 1_655
Li5 O3 Li5 124.8(15) 2_656 3_656
Li5 O3 Li6 83.0(14) 2_656 1_655
Li5 O3 Li5 99.1(13) 3_656 4_655
Li5 O3 Li6 83.0(14) 3_656 1_655
Li5 O3 Li6 86.8(14) 4_655 1_655
O1 Si1 O1 110.00(14) 1_555 4_555
O1 Si1 O2 108.89(18) 1_555 1_555
O1 Si1 O3 109.42(18) 1_555 1_555
O1 Si1 Li2 125.0(9) 1_555 1_555
O1 Si1 Li3 122.7(5) 1_555 1_555
O1 Si1 Li4 56.6(6) 1_555 1_545
O1 Si1 Li4 90.2(8) 1_555 2_645
O1 Si1 Li4 127.3(10) 1_555 4_565
O1 Si1 Li5 54.3(8) 1_555 1_655
O1 Si1 Li5 127.3(11) 1_555 2_656
O1 Si1 Li5 57.5(8) 1_555 3_656
O1 Si1 Li5 105.7(10) 1_555 4_655
O1 Si1 Li6 55.4(9) 1_555 1_654
O1 Si1 O2 108.89(18) 4_555 1_555
O1 Si1 O3 109.42(18) 4_555 1_555
O1 Si1 Li2 125.0(9) 4_555 1_555
O1 Si1 Li3 122.7(5) 4_555 1_555
O1 Si1 Li4 127.3(10) 4_555 1_545
O1 Si1 Li4 90.2(8) 4_555 3_665
O1 Si1 Li4 56.6(6) 4_555 4_565
O1 Si1 Li5 105.7(10) 4_555 1_655
O1 Si1 Li5 57.5(8) 4_555 2_656
O1 Si1 Li5 127.3(11) 4_555 3_656
O1 Si1 Li5 54.3(8) 4_555 4_655
O1 Si1 Li6 55.4(9) 4_555 1_654
O2 Si1 O3 110.2(2) 1_555 1_555
O2 Si1 Li2 54.8(6) 1_555 1_555
O2 Si1 Li4 52.4(6) 1_555 1_545
O2 Si1 Li4 83.2(7) 1_555 2_645
O2 Si1 Li4 83.2(7) 1_555 3_665
O2 Si1 Li4 52.4(6) 1_555 4_565
O2 Si1 Li5 145.3(12) 1_555 1_655
O2 Si1 Li5 123.7(11) 1_555 2_656
O2 Si1 Li5 123.7(11) 1_555 3_656
O2 Si1 Li5 145.3(12) 1_555 4_655
O2 Si1 Li6 132.2(17) 1_555 1_654
O3 Si1 Li2 55.4(6) 1_555 1_555
O3 Si1 Li3 74.2(4) 1_555 1_555
O3 Si1 Li4 123.2(10) 1_555 1_545
O3 Si1 Li4 149.9(9) 1_555 2_645
O3 Si1 Li4 149.9(9) 1_555 3_665
O3 Si1 Li4 123.2(10) 1_555 4_565
O3 Si1 Li5 60.0(8) 1_555 1_655
O3 Si1 Li5 52.0(7) 1_555 2_656
O3 Si1 Li5 52.0(7) 1_555 3_656
O3 Si1 Li5 60.0(8) 1_555 4_655
O3 Si1 Li6 117.6(15) 1_555 1_654
Li2 Si1 Li4 86.7(9) 1_555 1_545
Li2 Si1 Li4 130.4(10) 1_555 2_645
Li2 Si1 Li4 130.4(10) 1_555 3_665
Li2 Si1 Li4 86.7(9) 1_555 4_565
Li2 Si1 Li5 106.6(11) 1_555 1_655
Li2 Si1 Li5 87.2(9) 1_555 2_656
Li2 Si1 Li5 87.2(9) 1_555 3_656
Li2 Si1 Li5 106.6(11) 1_555 4_655
Li2 Si1 Li6 173.0(16) 1_555 1_654
Li3 Si1 Li4 73.6(7) 1_555 1_545
Li3 Si1 Li4 114.8(7) 1_555 2_645
Li3 Si1 Li4 114.8(7) 1_555 3_665
Li3 Si1 Li4 73.6(7) 1_555 4_565
Li3 Si1 Li5 122.0(10) 1_555 1_655
Li3 Si1 Li5 100.6(9) 1_555 2_656
Li3 Si1 Li5 100.6(9) 1_555 3_656
Li3 Si1 Li5 122.0(10) 1_555 4_655
Li3 Si1 Li6 168.2(14) 1_555 1_654
Li4 Si1 Li4 86.5(9) 1_545 2_645
Li4 Si1 Li4 89.8(10) 1_545 4_565
Li4 Si1 Li5 102.5(11) 1_545 1_655
Li4 Si1 Li5 173.8(13) 1_545 2_656
Li4 Si1 Li5 90.5(10) 1_545 3_656
Li4 Si1 Li5 162.2(13) 1_545 4_655
Li4 Si1 Li6 98.2(13) 1_545 1_654
Li4 Si1 Li4 55.3(7) 2_645 3_665
Li4 Si1 Li5 122.8(11) 2_645 1_655
Li4 Si1 Li5 98.0(10) 2_645 2_656
Li4 Si1 Li5 141.9(12) 2_645 3_656
Li4 Si1 Li5 93.3(10) 2_645 4_655
Li4 Si1 Li6 55.2(9) 2_645 1_654
Li4 Si1 Li4 86.5(9) 3_665 4_565
Li4 Si1 Li5 93.3(10) 3_665 1_655
Li4 Si1 Li5 141.9(12) 3_665 2_656
Li4 Si1 Li5 98.0(10) 3_665 3_656
Li4 Si1 Li5 122.8(11) 3_665 4_655
Li4 Si1 Li6 55.2(9) 3_665 1_654
Li4 Si1 Li5 162.2(13) 4_565 1_655
Li4 Si1 Li5 90.5(10) 4_565 2_656
Li4 Si1 Li5 173.8(13) 4_565 3_656
Li4 Si1 Li5 102.5(11) 4_565 4_655
Li4 Si1 Li6 98.2(13) 4_565 1_654
Li5 Si1 Li5 78.7(10) 1_655 2_656
Li5 Si1 Li5 62.8(9) 1_655 4_655
Li5 Si1 Li6 67.6(11) 1_655 1_654
Li5 Si1 Li5 88.6(10) 2_656 3_656
Li5 Si1 Li6 87.8(12) 2_656 1_654
Li5 Si1 Li5 78.7(10) 3_656 4_655
Li5 Si1 Li6 87.8(12) 3_656 1_654
Li5 Si1 Li6 67.6(11) 4_655 1_654
O1 P1 O1 110.00(14) 1_555 4_555
O1 P1 O2 108.89(18) 1_555 1_555
O1 P1 O3 109.42(18) 1_555 1_555
O1 P1 Li2 125.0(9) 1_555 1_555
O1 P1 Li3 122.7(5) 1_555 1_555
O1 P1 Li4 56.6(6) 1_555 1_545
O1 P1 Li4 90.2(8) 1_555 2_645
O1 P1 Li4 127.3(10) 1_555 4_565
O1 P1 Li5 54.3(8) 1_555 1_655
O1 P1 Li5 127.3(11) 1_555 2_656
O1 P1 Li5 57.5(8) 1_555 3_656
O1 P1 Li5 105.7(10) 1_555 4_655
O1 P1 Li6 55.4(9) 1_555 1_654
O1 P1 O2 108.89(18) 4_555 1_555
O1 P1 O3 109.42(18) 4_555 1_555
O1 P1 Li2 125.0(9) 4_555 1_555
O1 P1 Li3 122.7(5) 4_555 1_555
O1 P1 Li4 127.3(10) 4_555 1_545
O1 P1 Li4 90.2(8) 4_555 3_665
O1 P1 Li4 56.6(6) 4_555 4_565
O1 P1 Li5 105.7(10) 4_555 1_655
O1 P1 Li5 57.5(8) 4_555 2_656
O1 P1 Li5 127.3(11) 4_555 3_656
O1 P1 Li5 54.3(8) 4_555 4_655
O1 P1 Li6 55.4(9) 4_555 1_654
O2 P1 O3 110.2(2) 1_555 1_555
O2 P1 Li2 54.8(6) 1_555 1_555
O2 P1 Li4 52.4(6) 1_555 1_545
O2 P1 Li4 83.2(7) 1_555 2_645
O2 P1 Li4 83.2(7) 1_555 3_665
O2 P1 Li4 52.4(6) 1_555 4_565
O2 P1 Li5 145.3(12) 1_555 1_655
O2 P1 Li5 123.7(11) 1_555 2_656
O2 P1 Li5 123.7(11) 1_555 3_656
O2 P1 Li5 145.3(12) 1_555 4_655
O2 P1 Li6 132.2(17) 1_555 1_654
O3 P1 Li2 55.4(6) 1_555 1_555
O3 P1 Li3 74.2(4) 1_555 1_555
O3 P1 Li4 123.2(10) 1_555 1_545
O3 P1 Li4 149.9(9) 1_555 2_645
O3 P1 Li4 149.9(9) 1_555 3_665
O3 P1 Li4 123.2(10) 1_555 4_565
O3 P1 Li5 60.0(8) 1_555 1_655
O3 P1 Li5 52.0(7) 1_555 2_656
O3 P1 Li5 52.0(7) 1_555 3_656
O3 P1 Li5 60.0(8) 1_555 4_655
O3 P1 Li6 117.6(15) 1_555 1_654
Li2 P1 Li4 86.7(9) 1_555 1_545
Li2 P1 Li4 130.4(10) 1_555 2_645
Li2 P1 Li4 130.4(10) 1_555 3_665
Li2 P1 Li4 86.7(9) 1_555 4_565
Li2 P1 Li5 106.6(11) 1_555 1_655
Li2 P1 Li5 87.2(9) 1_555 2_656
Li2 P1 Li5 87.2(9) 1_555 3_656
Li2 P1 Li5 106.6(11) 1_555 4_655
Li2 P1 Li6 173.0(16) 1_555 1_654
Li3 P1 Li4 73.6(7) 1_555 1_545
Li3 P1 Li4 114.8(7) 1_555 2_645
Li3 P1 Li4 114.8(7) 1_555 3_665
Li3 P1 Li4 73.6(7) 1_555 4_565
Li3 P1 Li5 122.0(10) 1_555 1_655
Li3 P1 Li5 100.6(9) 1_555 2_656
Li3 P1 Li5 100.6(9) 1_555 3_656
Li3 P1 Li5 122.0(10) 1_555 4_655
Li3 P1 Li6 168.2(14) 1_555 1_654
Li4 P1 Li4 86.5(9) 1_545 2_645
Li4 P1 Li4 89.8(10) 1_545 4_565
Li4 P1 Li5 102.5(11) 1_545 1_655
Li4 P1 Li5 173.8(13) 1_545 2_656
Li4 P1 Li5 90.5(10) 1_545 3_656
Li4 P1 Li5 162.2(13) 1_545 4_655
Li4 P1 Li6 98.2(13) 1_545 1_654
Li4 P1 Li4 55.3(7) 2_645 3_665
Li4 P1 Li5 122.8(11) 2_645 1_655
Li4 P1 Li5 98.0(10) 2_645 2_656
Li4 P1 Li5 141.9(12) 2_645 3_656
Li4 P1 Li5 93.3(10) 2_645 4_655
Li4 P1 Li6 55.2(9) 2_645 1_654
Li4 P1 Li4 86.5(9) 3_665 4_565
Li4 P1 Li5 93.3(10) 3_665 1_655
Li4 P1 Li5 141.9(12) 3_665 2_656
Li4 P1 Li5 98.0(10) 3_665 3_656
Li4 P1 Li5 122.8(11) 3_665 4_655
Li4 P1 Li6 55.2(9) 3_665 1_654
Li4 P1 Li5 162.2(13) 4_565 1_655
Li4 P1 Li5 90.5(10) 4_565 2_656
Li4 P1 Li5 173.8(13) 4_565 3_656
Li4 P1 Li5 102.5(11) 4_565 4_655
Li4 P1 Li6 98.2(13) 4_565 1_654
Li5 P1 Li5 78.7(10) 1_655 2_656
Li5 P1 Li5 62.8(9) 1_655 4_655
Li5 P1 Li6 67.6(11) 1_655 1_654
Li5 P1 Li5 88.6(10) 2_656 3_656
Li5 P1 Li6 87.8(12) 2_656 1_654
Li5 P1 Li5 78.7(10) 3_656 4_655
Li5 P1 Li6 87.8(12) 3_656 1_654
Li5 P1 Li6 67.6(11) 4_655 1_654
O1 Li1 O1 100.3(3) 1_455 3_655
O1 Li1 O2 112.1(3) 1_455 1_555
O1 Li1 O3 102.2(3) 1_455 2_646
O1 Li1 Li1 48.4(3) 1_455 3_555
O1 Li1 Li2 148.4(7) 1_455 2_646
O1 Li1 Li3 86.5(4) 1_455 1_555
O1 Li1 Li3 48.7(3) 1_455 2_546
O1 Li1 Li4 173.5(15) 1_455 1_545
O1 Li1 Li4 143.3(8) 1_455 3_665
O1 Li1 Li5 65.3(11) 1_455 1_555
O1 Li1 Li5 58.6(8) 1_455 3_556
O1 Li1 Li6 65.0(9) 1_455 1_554
O1 Li1 Li6 65.0(8) 1_455 2_546
O1 Li1 O2 113.6(3) 3_655 1_555
O1 Li1 O3 118.3(3) 3_655 2_646
O1 Li1 Li1 51.9(3) 3_655 3_555
O1 Li1 Li2 93.6(6) 3_655 2_646
O1 Li1 Li3 152.9(6) 3_655 1_555
O1 Li1 Li3 114.1(5) 3_655 2_546
O1 Li1 Li4 74.6(12) 3_655 1_545
O1 Li1 Li4 45.9(5) 3_655 3_665
O1 Li1 Li5 165.4(16) 3_655 1_555
O1 Li1 Li5 154.2(13) 3_655 3_556
O1 Li1 Li6 66.4(8) 3_655 1_554
O1 Li1 Li6 67.4(10) 3_655 2_546
O2 Li1 O3 109.4(3) 1_555 2_646
O2 Li1 Li1 127.2(4) 1_555 3_555
O2 Li1 Li2 87.5(4) 1_555 2_646
O2 Li1 Li3 131.1(4) 1_555 2_546
O2 Li1 Li4 73.9(13) 1_555 1_545
O2 Li1 Li4 78.7(7) 1_555 3_665
O2 Li1 Li5 72.1(11) 1_555 1_555
O2 Li1 Li5 89.6(10) 1_555 3_556
O2 Li1 Li6 77.3(12) 1_555 1_554
O2 Li1 Li6 177.1(12) 1_555 2_546
O3 Li1 Li1 122.0(4) 2_646 3_555
O3 Li1 Li2 46.5(5) 2_646 2_646
O3 Li1 Li3 85.1(3) 2_646 1_555
O3 Li1 Li3 54.2(4) 2_646 2_546
O3 Li1 Li4 77.2(13) 2_646 1_545
O3 Li1 Li4 106.8(8) 2_646 3_665
O3 Li1 Li5 69.5(11) 2_646 1_555
O3 Li1 Li5 59.2(8) 2_646 3_556
O3 Li1 Li6 167.2(11) 2_646 1_554
O3 Li1 Li6 72.0(11) 2_646 2_546
Li1 Li1 Li2 136.8(7) 3_555 2_646
Li1 Li1 Li3 128.8(6) 3_555 1_555
Li1 Li1 Li3 77.4(5) 3_555 2_546
Li1 Li1 Li4 126.3(14) 3_555 1_545
Li1 Li1 Li4 96.4(7) 3_555 3_665
Li1 Li1 Li5 113.7(14) 3_555 1_555
Li1 Li1 Li5 105.6(10) 3_555 3_556
Li1 Li1 Li6 50.0(7) 3_555 1_554
Li1 Li1 Li6 50.9(7) 3_555 2_546
Li2 Li1 Li3 94.0(5) 2_646 1_555
Li2 Li1 Li3 99.7(7) 2_646 2_546
Li2 Li1 Li4 62.3(6) 2_646 3_665
Li2 Li1 Li5 100.2(14) 2_646 1_555
Li2 Li1 Li5 98.7(10) 2_646 3_556
Li2 Li1 Li6 146.2(13) 2_646 1_554
Li2 Li1 Li6 95.2(14) 2_646 2_546
Li3 Li1 Li3 90.1(4) 1_555 2_546
Li3 Li1 Li4 99.9(14) 1_555 1_545
Li3 Li1 Li4 117.5(8) 1_555 3_665
Li3 Li1 Li5 48.6(7) 1_555 3_556
Li3 Li1 Li6 93.8(12) 1_555 1_554
Li3 Li1 Li6 137.5(11) 1_555 2_546
Li3 Li1 Li4 129.4(15) 2_546 1_545
Li3 Li1 Li4 146.6(9) 2_546 3_665
Li3 Li1 Li5 59.0(10) 2_546 1_555
Li3 Li1 Li6 113.1(10) 2_546 1_554
Li3 Li1 Li6 47.4(9) 2_546 2_546
Li4 Li1 Li5 120(2) 1_545 1_555
Li4 Li1 Li5 125(2) 1_545 3_556
Li4 Li1 Li6 115(2) 1_545 1_554
Li4 Li1 Li6 109(2) 1_545 2_546
Li4 Li1 Li5 146.8(17) 3_665 1_555
Li4 Li1 Li5 157.9(13) 3_665 3_556
Li4 Li1 Li6 85.0(12) 3_665 1_554
Li4 Li1 Li6 103.4(14) 3_665 2_546
Li5 Li1 Li6 103.4(19) 1_555 1_554
Li5 Li1 Li6 106.3(18) 1_555 2_546
Li5 Li1 Li6 110.9(15) 3_556 1_554
Li5 Li1 Li6 88.9(14) 3_556 2_546
Li6 Li1 Li6 100.9(8) 1_554 2_546
O1 Li2 O1 120.2(3) 2_656 3_656
O1 Li2 O2 106.2(5) 2_656 1_555
O1 Li2 O3 117.0(5) 2_656 1_555
O1 Li2 Si1 118.7(4) 2_656 1_555
O1 Li2 P1 118.7(4) 2_656 1_555
O1 Li2 Li1 77.4(4) 2_656 2_656
O1 Li2 Li1 135.8(5) 2_656 3_656
O1 Li2 Li3 73.3(11) 2_656 1_555
O1 Li2 Li4 105.3(8) 2_656 1_546
O1 Li2 Li4 62.4(8) 2_656 2_646
O1 Li2 Li4 135.2(11) 2_656 3_666
O1 Li2 Li5 110.6(10) 2_656 1_555
O1 Li2 Li5 107.7(9) 2_656 3_556
O1 Li2 Li5 57.1(8) 2_656 4_555
O1 Li2 Li6 60.1(10) 2_656 1_555
O1 Li2 O2 106.2(5) 3_656 1_555
O1 Li2 O3 117.0(5) 3_656 1_555
O1 Li2 Si1 118.7(4) 3_656 1_555
O1 Li2 P1 118.7(4) 3_656 1_555
O1 Li2 Li1 135.8(5) 3_656 2_656
O1 Li2 Li1 77.4(4) 3_656 3_656
O1 Li2 Li3 73.3(11) 3_656 1_555
O1 Li2 Li4 135.2(11) 3_656 2_646
O1 Li2 Li4 62.4(8) 3_656 3_666
O1 Li2 Li4 105.3(8) 3_656 4_566
O1 Li2 Li5 57.1(8) 3_656 1_555
O1 Li2 Li5 107.7(9) 3_656 2_556
O1 Li2 Li5 110.6(10) 3_656 4_555
O1 Li2 Li6 60.1(10) 3_656 1_555
O2 Li2 O3 80.3(6) 1_555 1_555
O2 Li2 Li1 106.4(6) 1_555 2_656
O2 Li2 Li1 106.4(6) 1_555 3_656
O2 Li2 Li3 69.2(13) 1_555 1_555
O2 Li2 Li4 144.1(10) 1_555 1_546
O2 Li2 Li4 115.9(11) 1_555 2_646
O2 Li2 Li4 115.9(11) 1_555 3_666
O2 Li2 Li4 144.1(10) 1_555 4_566
O2 Li2 Li5 54.2(9) 1_555 1_555
O2 Li2 Li5 72.2(9) 1_555 2_556
O2 Li2 Li5 72.2(9) 1_555 3_556
O2 Li2 Li5 54.2(9) 1_555 4_555
O2 Li2 Li6 125.1(16) 1_555 1_555
O3 Li2 Li3 149.6(14) 1_555 1_555
O3 Li2 Li4 100.3(8) 1_555 1_546
O3 Li2 Li4 59.3(9) 1_555 2_646
O3 Li2 Li4 59.3(9) 1_555 3_666
O3 Li2 Li4 100.3(8) 1_555 4_566
O3 Li2 Li5 121.2(12) 1_555 1_555
O3 Li2 Li5 132.4(11) 1_555 2_556
O3 Li2 Li5 132.4(11) 1_555 3_556
O3 Li2 Li5 121.2(12) 1_555 4_555
O3 Li2 Li6 154.6(18) 1_555 1_555
Si1 Li2 Li1 72.5(5) 1_555 2_656
Si1 Li2 Li1 72.5(5) 1_555 3_656
Si1 Li2 Li3 109.8(13) 1_555 1_555
Si1 Li2 Li4 130.1(8) 1_555 1_546
Si1 Li2 Li4 86.9(9) 1_555 2_646
Si1 Li2 Li4 86.9(9) 1_555 3_666
Si1 Li2 Li4 130.1(8) 1_555 4_566
Si1 Li2 Li5 87.9(9) 1_555 1_555
Si1 Li2 Li5 104.3(9) 1_555 2_556
Si1 Li2 Li5 104.3(9) 1_555 3_556
Si1 Li2 Li5 87.9(9) 1_555 4_555
Si1 Li2 Li6 165.6(16) 1_555 1_555
P1 Li2 Li1 72.5(5) 1_555 2_656
P1 Li2 Li1 72.5(5) 1_555 3_656
P1 Li2 Li3 109.8(13) 1_555 1_555
P1 Li2 Li4 130.1(8) 1_555 1_546
P1 Li2 Li4 86.9(9) 1_555 2_646
P1 Li2 Li4 86.9(9) 1_555 3_666
P1 Li2 Li4 130.1(8) 1_555 4_566
P1 Li2 Li5 87.9(9) 1_555 1_555
P1 Li2 Li5 104.3(9) 1_555 2_556
P1 Li2 Li5 104.3(9) 1_555 3_556
P1 Li2 Li5 87.9(9) 1_555 4_555
P1 Li2 Li6 165.6(16) 1_555 1_555
Li1 Li2 Li1 65.3(4) 2_656 3_656
Li1 Li2 Li3 147.3(13) 2_656 1_555
Li1 Li2 Li4 97.0(7) 2_656 1_546
Li1 Li2 Li4 76.8(9) 2_656 3_666
Li1 Li2 Li4 59.4(6) 2_656 4_566
Li1 Li2 Li5 160.0(11) 2_656 1_555
Li1 Li2 Li5 110.2(9) 2_656 2_556
Li1 Li2 Li5 174.9(10) 2_656 3_556
Li1 Li2 Li5 112.5(10) 2_656 4_555
Li1 Li2 Li6 119.1(14) 2_656 1_555
Li1 Li2 Li3 147.3(13) 3_656 1_555
Li1 Li2 Li4 59.4(6) 3_656 1_546
Li1 Li2 Li4 76.8(9) 3_656 2_646
Li1 Li2 Li4 97.0(7) 3_656 4_566
Li1 Li2 Li5 112.5(10) 3_656 1_555
Li1 Li2 Li5 174.9(10) 3_656 2_556
Li1 Li2 Li5 110.2(9) 3_656 3_556
Li1 Li2 Li5 160.0(11) 3_656 4_555
Li1 Li2 Li6 119.1(14) 3_656 1_555
Li3 Li2 Li4 104.3(16) 1_555 1_546
Li3 Li2 Li4 135.2(19) 1_555 2_646
Li3 Li2 Li4 135.2(19) 1_555 3_666
Li3 Li2 Li4 104.3(16) 1_555 4_566
Li3 Li2 Li6 55.9(19) 1_555 1_555
Li4 Li2 Li4 93.9(12) 1_546 2_646
Li4 Li2 Li4 71.6(8) 1_546 4_566
Li4 Li2 Li5 98.2(11) 1_546 1_555
Li4 Li2 Li5 124.6(11) 1_546 2_556
Li4 Li2 Li5 82.0(9) 1_546 3_556
Li4 Li2 Li5 138.4(13) 1_546 4_555
Li4 Li2 Li6 59.9(11) 1_546 1_555
Li4 Li2 Li4 85.2(13) 2_646 3_666
Li4 Li2 Li5 167.3(16) 2_646 1_555
Li4 Li2 Li5 99.3(12) 2_646 2_556
Li4 Li2 Li5 168.1(14) 2_646 3_556
Li4 Li2 Li5 106.0(14) 2_646 4_555
Li4 Li2 Li6 103.6(17) 2_646 1_555
Li4 Li2 Li4 93.9(12) 3_666 4_566
Li4 Li2 Li5 106.0(14) 3_666 1_555
Li4 Li2 Li5 168.1(14) 3_666 2_556
Li4 Li2 Li5 99.3(12) 3_666 3_556
Li4 Li2 Li5 167.3(16) 3_666 4_555
Li4 Li2 Li6 103.6(17) 3_666 1_555
Li4 Li2 Li5 138.4(13) 4_566 1_555
Li4 Li2 Li5 82.0(9) 4_566 2_556
Li4 Li2 Li5 124.6(11) 4_566 3_556
Li4 Li2 Li5 98.2(11) 4_566 4_555
Li4 Li2 Li6 59.9(11) 4_566 1_555
Li5 Li2 Li5 70.9(10) 1_555 2_556
Li5 Li2 Li5 62.2(10) 1_555 4_555
Li5 Li2 Li6 79.9(14) 1_555 1_555
Li5 Li2 Li5 74.3(9) 2_556 3_556
Li5 Li2 Li6 64.7(12) 2_556 1_555
Li5 Li2 Li5 70.9(10) 3_556 4_555
Li5 Li2 Li6 64.7(12) 3_556 1_555
Li5 Li2 Li6 79.9(14) 4_555 1_555
O1 Li3 O1 123.5(2) 2_656 3_656
O1 Li3 O2 111.9(4) 2_656 1_555
O1 Li3 O3 97.4(3) 2_656 1_455
O1 Li3 O3 86.0(3) 2_656 1_555
O1 Li3 Si1 100.4(3) 2_656 1_555
O1 Li3 P1 100.4(3) 2_656 1_555
O1 Li3 Li1 149.2(4) 2_656 1_555
O1 Li3 Li1 51.1(3) 2_656 2_556
O1 Li3 Li1 114.4(4) 2_656 3_556
O1 Li3 Li1 86.2(4) 2_656 4_555
O1 Li3 Li2 76.8(11) 2_656 1_555
O1 Li3 Li4 47.4(5) 2_656 2_646
O1 Li3 Li4 99.4(8) 2_656 3_666
O1 Li3 Li5 160.6(14) 2_656 1_555
O1 Li3 Li5 56.2(8) 2_656 2_556
O1 Li3 Li5 148.9(11) 2_656 3_556
O1 Li3 Li5 70.9(10) 2_656 4_555
O1 Li3 Li6 67.7(11) 2_656 1_555
O1 Li3 O2 111.9(4) 3_656 1_555
O1 Li3 O3 97.4(3) 3_656 1_455
O1 Li3 O3 86.0(3) 3_656 1_555
O1 Li3 Si1 100.4(3) 3_656 1_555
O1 Li3 P1 100.4(3) 3_656 1_555
O1 Li3 Li1 86.2(4) 3_656 1_555
O1 Li3 Li1 114.4(4) 3_656 2_556
O1 Li3 Li1 51.1(3) 3_656 3_556
O1 Li3 Li1 149.2(4) 3_656 4_555
O1 Li3 Li2 76.8(11) 3_656 1_555
O1 Li3 Li4 99.4(8) 3_656 2_646
O1 Li3 Li4 47.4(5) 3_656 3_666
O1 Li3 Li5 70.9(10) 3_656 1_555
O1 Li3 Li5 148.9(11) 3_656 2_556
O1 Li3 Li5 56.2(8) 3_656 3_556
O1 Li3 Li5 160.6(14) 3_656 4_555
O1 Li3 Li6 67.7(11) 3_656 1_555
O2 Li3 O3 112.3(4) 1_555 1_455
O2 Li3 O3 60.6(4) 1_555 1_555
O2 Li3 Li1 130.9(5) 1_555 2_556
O2 Li3 Li1 130.9(5) 1_555 3_556
O2 Li3 Li2 81.0(14) 1_555 1_555
O2 Li3 Li4 90.1(8) 1_555 2_646
O2 Li3 Li4 90.1(8) 1_555 3_666
O2 Li3 Li5 68.6(10) 1_555 1_555
O2 Li3 Li5 93.6(10) 1_555 2_556
O2 Li3 Li5 93.6(10) 1_555 3_556
O2 Li3 Li5 68.6(10) 1_555 4_555
O2 Li3 Li6 178.8(19) 1_555 1_555
O3 Li3 O3 172.9(4) 1_455 1_555
O3 Li3 Si1 141.9(4) 1_455 1_555
O3 Li3 P1 141.9(4) 1_455 1_555
O3 Li3 Li1 85.5(4) 1_455 1_555
O3 Li3 Li1 46.9(4) 1_455 2_556
O3 Li3 Li1 46.9(4) 1_455 3_556
O3 Li3 Li1 85.5(4) 1_455 4_555
O3 Li3 Li2 166.7(17) 1_455 1_555
O3 Li3 Li4 144.3(9) 1_455 2_646
O3 Li3 Li4 144.3(9) 1_455 3_666
O3 Li3 Li5 66.1(10) 1_455 1_555
O3 Li3 Li5 55.0(7) 1_455 2_556
O3 Li3 Li5 55.0(7) 1_455 3_556
O3 Li3 Li5 66.1(10) 1_455 4_555
O3 Li3 Li6 68.9(13) 1_455 1_555
O3 Li3 Li1 88.4(3) 1_555 1_555
O3 Li3 Li1 137.0(4) 1_555 2_556
O3 Li3 Li1 137.0(4) 1_555 3_556
O3 Li3 Li1 88.4(3) 1_555 4_555
O3 Li3 Li5 109.5(11) 1_555 1_555
O3 Li3 Li5 123.3(10) 1_555 2_556
O3 Li3 Li5 123.3(10) 1_555 3_556
O3 Li3 Li5 109.5(11) 1_555 4_555
O3 Li3 Li6 118.2(16) 1_555 1_555
Si1 Li3 Li1 62.5(3) 1_555 1_555
Si1 Li3 Li1 143.3(4) 1_555 2_556
Si1 Li3 Li1 143.3(4) 1_555 3_556
Si1 Li3 Li1 62.5(3) 1_555 4_555
Si1 Li3 Li2 51.4(13) 1_555 1_555
Si1 Li3 Li4 64.4(6) 1_555 2_646
Si1 Li3 Li4 64.4(6) 1_555 3_666
Si1 Li3 Li5 88.4(10) 1_555 1_555
Si1 Li3 Li5 110.4(9) 1_555 2_556
Si1 Li3 Li5 110.4(9) 1_555 3_556
Si1 Li3 Li5 88.4(10) 1_555 4_555
Si1 Li3 Li6 149.2(16) 1_555 1_555
P1 Li3 Li1 62.5(3) 1_555 1_555
P1 Li3 Li1 143.3(4) 1_555 2_556
P1 Li3 Li1 143.3(4) 1_555 3_556
P1 Li3 Li1 62.5(3) 1_555 4_555
P1 Li3 Li2 51.4(13) 1_555 1_555
P1 Li3 Li4 64.4(6) 1_555 2_646
P1 Li3 Li4 64.4(6) 1_555 3_666
P1 Li3 Li5 88.4(10) 1_555 1_555
P1 Li3 Li5 110.4(9) 1_555 2_556
P1 Li3 Li5 110.4(9) 1_555 3_556
P1 Li3 Li5 88.4(10) 1_555 4_555
P1 Li3 Li6 149.2(16) 1_555 1_555
Li1 Li3 Li1 128.3(5) 1_555 2_556
Li1 Li3 Li1 89.9(4) 1_555 3_556
Li1 Li3 Li1 63.4(4) 1_555 4_555
Li1 Li3 Li2 105.7(15) 1_555 1_555
Li1 Li3 Li4 126.8(8) 1_555 2_646
Li1 Li3 Li4 95.5(7) 1_555 3_666
Li1 Li3 Li5 103.5(9) 1_555 2_556
Li1 Li3 Li5 52.5(7) 1_555 3_556
Li1 Li3 Li5 82.6(10) 1_555 4_555
Li1 Li3 Li6 139.6(15) 1_555 1_555
Li1 Li3 Li1 72.5(4) 2_556 3_556
Li1 Li3 Li1 89.9(4) 2_556 4_555
Li1 Li3 Li2 124.6(15) 2_556 1_555
Li1 Li3 Li4 97.5(7) 2_556 2_646
Li1 Li3 Li4 134.0(8) 2_556 3_666
Li1 Li3 Li5 112.9(12) 2_556 1_555
Li1 Li3 Li5 98.8(9) 2_556 3_556
Li1 Li3 Li5 62.3(10) 2_556 4_555
Li1 Li3 Li6 49.8(10) 2_556 1_555
Li1 Li3 Li1 128.3(5) 3_556 4_555
Li1 Li3 Li2 124.6(15) 3_556 1_555
Li1 Li3 Li4 134.0(8) 3_556 2_646
Li1 Li3 Li4 97.5(7) 3_556 3_666
Li1 Li3 Li5 62.3(10) 3_556 1_555
Li1 Li3 Li5 98.8(9) 3_556 2_556
Li1 Li3 Li5 112.9(12) 3_556 4_555
Li1 Li3 Li6 49.8(10) 3_556 1_555
Li1 Li3 Li2 105.7(15) 4_555 1_555
Li1 Li3 Li4 95.5(7) 4_555 2_646
Li1 Li3 Li4 126.8(8) 4_555 3_666
Li1 Li3 Li5 82.6(10) 4_555 1_555
Li1 Li3 Li5 52.5(7) 4_555 2_556
Li1 Li3 Li5 103.5(9) 4_555 3_556
Li1 Li3 Li6 139.6(15) 4_555 1_555
Li2 Li3 Li5 122(2) 1_555 1_555
Li2 Li3 Li5 127(2) 1_555 2_556
Li2 Li3 Li5 127(2) 1_555 3_556
Li2 Li3 Li5 122(2) 1_555 4_555
Li2 Li3 Li6 98(3) 1_555 1_555
Li4 Li3 Li4 57.0(7) 2_646 3_666
Li4 Li3 Li5 149.5(15) 2_646 1_555
Li4 Li3 Li5 98.0(11) 2_646 2_556
Li4 Li3 Li5 154.9(13) 2_646 3_556
Li4 Li3 Li5 100.0(13) 2_646 4_555
Li4 Li3 Li6 88.9(15) 2_646 1_555
Li4 Li3 Li5 100.0(13) 3_666 1_555
Li4 Li3 Li5 154.9(13) 3_666 2_556
Li4 Li3 Li5 98.0(11) 3_666 3_556
Li4 Li3 Li5 149.5(15) 3_666 4_555
Li4 Li3 Li6 88.9(15) 3_666 1_555
Li5 Li3 Li5 104.5(15) 1_555 2_556
Li5 Li3 Li5 92.3(16) 1_555 4_555
Li5 Li3 Li6 112.2(20) 1_555 1_555
Li5 Li3 Li5 106.5(13) 2_556 3_556
Li5 Li3 Li6 87.1(15) 2_556 1_555
Li5 Li3 Li5 104.5(15) 3_556 4_555
Li5 Li3 Li6 87.1(15) 3_556 1_555
Li5 Li3 Li6 112.2(20) 4_555 1_555
O1 Li4 O1 118.9(6) 1_565 3_665
O1 Li4 O2 82.4(7) 1_565 1_565
O1 Li4 O3 117.4(7) 1_565 2_656
O1 Li4 Si1 104.8(6) 1_565 2_655
O1 Li4 P1 104.8(6) 1_565 2_655
O1 Li4 Li1 155.6(11) 1_565 1_565
O1 Li4 Li2 87.8(8) 1_565 1_564
O1 Li4 Li2 59.5(8) 1_565 2_656
O1 Li4 Li4 57.1(9) 1_565 3_675
O1 Li4 Li4 101.2(10) 1_565 4_565
O1 Li4 Li5 126.9(12) 1_565 1_565
O1 Li4 Li6 124.5(15) 1_565 1_564
O1 Li4 Li6 157.2(16) 1_565 2_556
O1 Li4 O2 112.4(7) 3_665 1_565
O1 Li4 O3 114.1(7) 3_665 2_656
O1 Li4 Si1 126.6(6) 3_665 1_565
O1 Li4 P1 126.6(6) 3_665 1_565
O1 Li4 Li1 72.7(11) 3_665 1_565
O1 Li4 Li1 77.2(6) 3_665 3_665
O1 Li4 Li2 128.0(11) 3_665 2_656
O1 Li4 Li3 132.7(8) 3_665 2_656
O1 Li4 Li4 61.8(9) 3_665 3_675
O1 Li4 Li4 89.7(10) 3_665 4_565
O1 Li4 Li5 108.7(12) 3_665 1_565
O1 Li4 Li6 53.0(9) 3_665 1_564
O1 Li4 Li6 55.7(10) 3_665 2_556
O2 Li4 O3 106.2(7) 1_565 2_656
O2 Li4 Si1 143.3(6) 1_565 2_655
O2 Li4 P1 143.3(6) 1_565 2_655
O2 Li4 Li1 73.1(11) 1_565 1_565
O2 Li4 Li1 106.1(7) 1_565 3_665
O2 Li4 Li2 81.1(9) 1_565 1_564
O2 Li4 Li2 118.2(9) 1_565 2_656
O2 Li4 Li3 108.3(7) 1_565 2_656
O2 Li4 Li4 103.4(11) 1_565 3_675
O2 Li4 Li4 152.7(12) 1_565 4_565
O2 Li4 Li5 57.6(10) 1_565 1_565
O2 Li4 Li6 62.2(11) 1_565 1_564
O2 Li4 Li6 120.4(12) 1_565 2_556
O3 Li4 Si1 118.0(6) 2_656 1_565
O3 Li4 Si1 102.0(6) 2_656 2_655
O3 Li4 P1 118.0(6) 2_656 1_565
O3 Li4 P1 102.0(6) 2_656 2_655
O3 Li4 Li1 70.2(10) 2_656 1_565
O3 Li4 Li1 137.6(7) 2_656 3_665
O3 Li4 Li2 154.2(9) 2_656 1_564
O3 Li4 Li2 62.5(9) 2_656 2_656
O3 Li4 Li3 75.1(7) 2_656 2_656
O3 Li4 Li4 148.7(12) 2_656 3_675
O3 Li4 Li4 47.9(8) 2_656 4_565
O3 Li4 Li5 55.0(9) 2_656 1_565
O3 Li4 Li6 113.1(11) 2_656 1_564
O3 Li4 Li6 59.0(11) 2_656 2_556
Si1 Li4 Si1 135.7(5) 1_565 2_655
Si1 Li4 P1 135.7(5) 1_565 2_655
Si1 Li4 Li1 114.6(10) 1_565 1_565
Si1 Li4 Li1 72.9(6) 1_565 3_665
Si1 Li4 Li2 84.1(7) 1_565 1_564
Si1 Li4 Li2 87.5(7) 1_565 2_656
Si1 Li4 Li3 73.6(6) 1_565 2_656
Si1 Li4 Li4 79.1(9) 1_565 3_675
Si1 Li4 Li4 134.9(10) 1_565 4_565
Si1 Li4 Li5 91.9(10) 1_565 1_565
Si1 Li4 Li6 94.9(12) 1_565 1_564
Si1 Li4 Li6 161.7(13) 1_565 2_556
Si1 Li4 P1 135.7(5) 2_655 1_565
Si1 Li4 Li1 95.5(10) 2_655 1_565
Si1 Li4 Li1 64.6(5) 2_655 3_665
Si1 Li4 Li2 63.7(5) 2_655 1_564
Si1 Li4 Li2 95.4(9) 2_655 2_656
Si1 Li4 Li3 101.2(6) 2_655 2_656
Si1 Li4 Li4 56.6(8) 2_655 3_675
Si1 Li4 Li4 62.3(7) 2_655 4_565
Si1 Li4 Li5 128.2(11) 2_655 1_565
Si1 Li4 Li6 85.5(8) 2_655 1_564
Si1 Li4 Li6 57.9(10) 2_655 2_556
P1 Li4 P1 135.7(5) 1_565 2_655
P1 Li4 Li1 114.6(10) 1_565 1_565
P1 Li4 Li1 72.9(6) 1_565 3_665
P1 Li4 Li2 84.1(7) 1_565 1_564
P1 Li4 Li2 87.5(7) 1_565 2_656
P1 Li4 Li3 73.6(6) 1_565 2_656
P1 Li4 Li4 79.1(9) 1_565 3_675
P1 Li4 Li4 134.9(10) 1_565 4_565
P1 Li4 Li5 91.9(10) 1_565 1_565
P1 Li4 Li6 94.9(12) 1_565 1_564
P1 Li4 Li6 161.7(13) 1_565 2_556
P1 Li4 Li1 95.5(10) 2_655 1_565
P1 Li4 Li1 64.6(5) 2_655 3_665
P1 Li4 Li2 63.7(5) 2_655 1_564
P1 Li4 Li2 95.4(9) 2_655 2_656
P1 Li4 Li3 101.2(6) 2_655 2_656
P1 Li4 Li4 56.6(8) 2_655 3_675
P1 Li4 Li4 62.3(7) 2_655 4_565
P1 Li4 Li5 128.2(11) 2_655 1_565
P1 Li4 Li6 85.5(8) 2_655 1_564
P1 Li4 Li6 57.9(10) 2_655 2_556
Li1 Li4 Li1 146.5(11) 1_565 3_665
Li1 Li4 Li2 89.1(13) 1_565 1_564
Li1 Li4 Li2 132.7(15) 1_565 2_656
Li1 Li4 Li3 144.0(12) 1_565 2_656
Li1 Li4 Li4 129.2(16) 1_565 3_675
Li1 Li4 Li4 100.2(15) 1_565 4_565
Li1 Li4 Li6 47.2(14) 1_565 2_556
Li1 Li4 Li2 58.3(6) 3_665 1_564
Li1 Li4 Li2 78.3(8) 3_665 2_656
Li1 Li4 Li3 69.2(6) 3_665 2_656
Li1 Li4 Li4 94.0(9) 3_665 4_565
Li1 Li4 Li5 163.7(12) 3_665 1_565
Li1 Li4 Li6 106.0(12) 3_665 1_564
Li1 Li4 Li6 122.5(13) 3_665 2_556
Li2 Li4 Li2 136.3(10) 1_564 2_656
Li2 Li4 Li3 126.9(8) 1_564 2_656
Li2 Li4 Li4 125.8(10) 1_564 4_565
Li2 Li4 Li5 115.4(12) 1_564 1_565
Li2 Li4 Li6 47.8(9) 1_564 1_564
Li2 Li4 Li6 95.8(10) 1_564 2_556
Li2 Li4 Li4 94.6(12) 2_656 3_675
Li2 Li4 Li4 47.4(9) 2_656 4_565
Li2 Li4 Li5 107.7(14) 2_656 1_565
Li2 Li4 Li6 175.5(15) 2_656 1_564
Li2 Li4 Li6 104.6(16) 2_656 2_556
Li3 Li4 Li4 86.3(10) 2_656 3_675
Li3 Li4 Li4 61.5(8) 2_656 4_565
Li3 Li4 Li5 113.0(11) 2_656 1_565
Li3 Li4 Li6 168.4(13) 2_656 1_564
Li3 Li4 Li6 119.4(14) 2_656 2_556
Li4 Li4 Li4 101.1(13) 3_675 4_565
Li4 Li4 Li5 155.7(16) 3_675 1_565
Li4 Li4 Li6 89.6(14) 3_675 1_564
Li4 Li4 Li6 112.8(16) 3_675 2_556
Li4 Li4 Li5 101.2(13) 4_565 1_565
Li4 Li4 Li6 130.1(12) 4_565 1_564
Li4 Li4 Li6 58.7(11) 4_565 2_556
Li5 Li4 Li6 68.5(12) 1_565 1_564
Li5 Li4 Li6 71.5(12) 1_565 2_556
Li6 Li4 Li6 72.2(9) 1_564 2_556
O1 Li5 O1 153.2(8) 1_455 3_656
O1 Li5 O2 107.8(8) 1_455 1_555
O1 Li5 O3 78.6(8) 1_455 1_455
O1 Li5 O3 100.6(8) 1_455 2_646
O1 Li5 Si1 134.2(8) 1_455 2_646
O1 Li5 P1 134.2(8) 1_455 2_646
O1 Li5 Li1 68.6(10) 1_455 1_555
O1 Li5 Li1 102.8(9) 1_455 3_556
O1 Li5 Li2 150.1(11) 1_455 1_555
O1 Li5 Li3 133.6(11) 1_455 1_555
O1 Li5 Li3 55.3(8) 1_455 2_546
O1 Li5 Li4 92.6(11) 1_455 1_545
O1 Li5 Li5 87(2) 1_455 3_556
O1 Li5 Li5 91.5(11) 1_455 4_555
O1 Li5 Li6 50.0(10) 1_455 1_554
O1 Li5 Li6 49.0(9) 1_455 2_546
O1 Li5 O2 98.8(8) 3_656 1_555
O1 Li5 O3 91.2(8) 3_656 1_455
O1 Li5 O3 77.5(8) 3_656 2_646
O1 Li5 Si1 130.9(7) 3_656 1_455
O1 Li5 P1 130.9(7) 3_656 1_455
O1 Li5 Li1 130.0(11) 3_656 1_555
O1 Li5 Li1 53.4(8) 3_656 3_556
O1 Li5 Li2 50.7(8) 3_656 1_555
O1 Li5 Li2 113.2(9) 3_656 2_546
O1 Li5 Li3 59.0(9) 3_656 1_555
O1 Li5 Li3 103.4(9) 3_656 2_546
O1 Li5 Li4 106.8(11) 3_656 1_545
O1 Li5 Li5 66(2) 3_656 3_556
O1 Li5 Li5 102.3(11) 3_656 4_555
O1 Li5 Li6 156.5(14) 3_656 1_554
O1 Li5 Li6 127.9(13) 3_656 2_546
O2 Li5 O3 105.9(8) 1_555 1_455
O2 Li5 O3 100.1(8) 1_555 2_646
O2 Li5 Si1 100.5(7) 1_555 1_455
O2 Li5 Si1 101.2(7) 1_555 2_646
O2 Li5 P1 100.5(7) 1_555 1_455
O2 Li5 P1 101.2(7) 1_555 2_646
O2 Li5 Li1 61.8(10) 1_555 1_555
O2 Li5 Li1 135.6(8) 1_555 3_556
O2 Li5 Li2 52.5(9) 1_555 1_555
O2 Li5 Li2 145.5(9) 1_555 2_546
O2 Li5 Li3 59.5(9) 1_555 1_555
O2 Li5 Li3 145.4(8) 1_555 2_546
O2 Li5 Li4 51.8(9) 1_555 1_545
O2 Li5 Li5 164(2) 1_555 3_556
O2 Li5 Li5 52.4(9) 1_555 4_555
O2 Li5 Li6 57.8(11) 1_555 1_554
O2 Li5 Li6 103.5(10) 1_555 2_546
O3 Li5 O3 153.0(8) 1_455 2_646
O3 Li5 Si1 126.4(7) 1_455 2_646
O3 Li5 P1 126.4(7) 1_455 2_646
O3 Li5 Li1 137.1(10) 1_455 1_555
O3 Li5 Li1 50.2(8) 1_455 3_556
O3 Li5 Li2 85.7(9) 1_455 1_555
O3 Li5 Li2 86.8(7) 1_455 2_546
O3 Li5 Li3 65.3(9) 1_455 1_555
O3 Li5 Li3 100.0(8) 1_455 2_546
O3 Li5 Li4 152.5(12) 1_455 1_545
O3 Li5 Li5 69(2) 1_455 3_556
O3 Li5 Li5 53.7(9) 1_455 4_555
O3 Li5 Li6 93.8(13) 1_455 1_554
O3 Li5 Li6 125.5(11) 1_455 2_546
O3 Li5 Si1 141.0(7) 2_646 1_455
O3 Li5 P1 141.0(7) 2_646 1_455
O3 Li5 Li1 63.2(10) 2_646 1_555
O3 Li5 Li1 105.0(8) 2_646 3_556
O3 Li5 Li2 104.8(8) 2_646 1_555
O3 Li5 Li2 75.7(8) 2_646 2_546
O3 Li5 Li3 124.8(9) 2_646 1_555
O3 Li5 Li3 60.1(8) 2_646 2_546
O3 Li5 Li4 54.0(9) 2_646 1_545
O3 Li5 Li5 84(2) 2_646 3_556
O3 Li5 Li5 152.4(12) 2_646 4_555
O3 Li5 Li6 106.4(11) 2_646 1_554
O3 Li5 Li6 52.7(10) 2_646 2_546
Si1 Li5 Si1 157.6(7) 1_455 2_646
Si1 Li5 P1 157.6(7) 1_455 2_646
Si1 Li5 Li1 98.9(10) 1_455 1_555
Si1 Li5 Li1 82.2(8) 1_455 3_556
Si1 Li5 Li2 114.1(10) 1_455 1_555
Si1 Li5 Li2 68.6(7) 1_455 2_546
Si1 Li5 Li3 94.2(9) 1_455 1_555
Si1 Li5 Li3 84.7(7) 1_455 2_546
Si1 Li5 Li4 120.6(10) 1_455 1_545
Si1 Li5 Li5 85(2) 1_455 3_556
Si1 Li5 Li5 58.6(9) 1_455 4_555
Si1 Li5 Li6 59.6(10) 1_455 1_554
Si1 Li5 Li6 90.2(9) 1_455 2_546
Si1 Li5 P1 157.6(7) 2_646 1_455
Si1 Li5 Li1 96.5(10) 2_646 1_555
Si1 Li5 Li1 78.2(7) 2_646 3_556
Si1 Li5 Li2 75.4(7) 2_646 1_555
Si1 Li5 Li2 96.2(8) 2_646 2_546
Si1 Li5 Li3 91.7(8) 2_646 1_555
Si1 Li5 Li3 80.8(8) 2_646 2_546
Si1 Li5 Li4 78.2(9) 2_646 1_545
Si1 Li5 Li5 72(2) 2_646 3_556
Si1 Li5 Li5 134.3(11) 2_646 4_555
Si1 Li5 Li6 139.5(12) 2_646 1_554
Si1 Li5 Li6 90.4(11) 2_646 2_546
P1 Li5 P1 157.6(7) 1_455 2_646
P1 Li5 Li1 98.9(10) 1_455 1_555
P1 Li5 Li1 82.2(8) 1_455 3_556
P1 Li5 Li2 114.1(10) 1_455 1_555
P1 Li5 Li2 68.6(7) 1_455 2_546
P1 Li5 Li3 94.2(9) 1_455 1_555
P1 Li5 Li3 84.7(7) 1_455 2_546
P1 Li5 Li4 120.6(10) 1_455 1_545
P1 Li5 Li5 85(2) 1_455 3_556
P1 Li5 Li5 58.6(9) 1_455 4_555
P1 Li5 Li6 59.6(10) 1_455 1_554
P1 Li5 Li6 90.2(9) 1_455 2_546
P1 Li5 Li1 96.5(10) 2_646 1_555
P1 Li5 Li1 78.2(7) 2_646 3_556
P1 Li5 Li2 75.4(7) 2_646 1_555
P1 Li5 Li2 96.2(8) 2_646 2_546
P1 Li5 Li3 91.7(8) 2_646 1_555
P1 Li5 Li3 80.8(8) 2_646 2_546
P1 Li5 Li4 78.2(9) 2_646 1_545
P1 Li5 Li5 72(2) 2_646 3_556
P1 Li5 Li5 134.3(11) 2_646 4_555
P1 Li5 Li6 139.5(12) 2_646 1_554
P1 Li5 Li6 90.4(11) 2_646 2_546
Li1 Li5 Li1 162.2(11) 1_555 3_556
Li1 Li5 Li2 109.7(13) 1_555 1_555
Li1 Li5 Li2 86.9(11) 1_555 2_546
Li1 Li5 Li3 121.3(13) 1_555 1_555
Li1 Li5 Li3 83.6(11) 1_555 2_546
Li1 Li5 Li5 133(3) 1_555 3_556
Li1 Li5 Li5 99.4(14) 1_555 4_555
Li1 Li5 Li2 85.6(9) 3_556 1_555
Li1 Li5 Li2 77.0(8) 3_556 2_546
Li1 Li5 Li3 76.1(9) 3_556 1_555
Li1 Li5 Li3 78.9(8) 3_556 2_546
Li1 Li5 Li4 156.4(12) 3_556 1_545
Li1 Li5 Li5 96.2(11) 3_556 4_555
Li1 Li5 Li6 141.7(14) 3_556 1_554
Li1 Li5 Li6 120.8(13) 3_556 2_546
Li2 Li5 Li2 162.0(10) 1_555 2_546
Li2 Li5 Li3 153.9(10) 1_555 2_546
Li2 Li5 Li4 89.8(11) 1_555 1_545
Li2 Li5 Li5 111(2) 1_555 3_556
Li2 Li5 Li5 58.9(10) 1_555 4_555
Li2 Li5 Li6 106.8(14) 1_555 1_554
Li2 Li5 Li6 147.2(13) 1_555 2_546
Li2 Li5 Li3 149.7(11) 2_546 1_555
Li2 Li5 Li4 104.2(11) 2_546 1_545
Li2 Li5 Li5 51(2) 2_546 3_556
Li2 Li5 Li5 127.1(11) 2_546 4_555
Li2 Li5 Li6 90.0(10) 2_546 1_554
Li2 Li5 Li6 46.4(9) 2_546 2_546
Li3 Li5 Li3 154.9(10) 1_555 2_546
Li3 Li5 Li4 106.0(13) 1_555 1_545
Li3 Li5 Li5 105(2) 1_555 3_556
Li3 Li5 Li6 102.7(15) 1_555 1_554
Li3 Li5 Li6 163.0(14) 1_555 2_546
Li3 Li5 Li4 96.0(11) 2_546 1_545
Li3 Li5 Li5 49.8(20) 2_546 3_556
Li3 Li5 Li5 143.3(12) 2_546 4_555
Li3 Li5 Li6 98.3(10) 2_546 1_554
Li4 Li5 Li5 137(3) 1_545 3_556
Li4 Li5 Li5 101.2(13) 1_545 4_555
Li4 Li5 Li6 61.6(11) 1_545 1_554
Li4 Li5 Li6 58.1(11) 1_545 2_546
Li5 Li5 Li5 122(3) 3_556 4_555
Li5 Li5 Li6 137(3) 3_556 1_554
Li5 Li5 Li6 92(3) 3_556 2_546
Li5 Li5 Li6 63.3(11) 4_555 1_554
Li5 Li5 Li6 128.6(12) 4_555 2_546
Li6 Li5 Li6 65.6(9) 1_554 2_546
O1 Li6 O1 164.1(8) 1_456 2_656
O1 Li6 O1 89.3(8) 1_456 3_656
O1 Li6 O1 74.9(9) 1_456 4_456
O1 Li6 O2 90.1(9) 1_456 1_556
O1 Li6 O3 95.4(9) 1_456 1_455
O1 Li6 Li1 58.0(8) 1_456 1_556
O1 Li6 Li1 111.3(9) 1_456 2_556
O1 Li6 Li1 55.2(9) 1_456 3_556
O1 Li6 Li1 113.1(9) 1_456 4_556
O1 Li6 Li2 142.5(13) 1_456 1_555
O1 Li6 Li3 136.9(12) 1_456 1_555
O1 Li6 Li4 79.6(10) 1_456 1_546
O1 Li6 Li4 87.8(11) 1_456 2_546
O1 Li6 Li4 47.9(10) 1_456 3_566
O1 Li6 Li4 127.0(11) 1_456 4_566
O1 Li6 Li5 134.0(12) 1_456 2_556
O1 Li6 Li5 86.4(11) 1_456 3_556
O1 Li6 Li5 80.3(11) 1_456 4_556
O1 Li6 O1 106.4(7) 2_656 3_656
O1 Li6 O1 89.3(8) 2_656 4_456
O1 Li6 O2 88.5(8) 2_656 1_556
O1 Li6 O3 87.3(8) 2_656 1_455
O1 Li6 Si1 126.5(8) 2_656 1_456
O1 Li6 P1 126.5(8) 2_656 1_456
O1 Li6 Li1 130.0(8) 2_656 1_556
O1 Li6 Li1 58.6(7) 2_656 2_556
O1 Li6 Li1 135.1(8) 2_656 3_556
O1 Li6 Li1 55.1(7) 2_656 4_556
O1 Li6 Li2 53.2(10) 2_656 1_555
O1 Li6 Li3 57.3(10) 2_656 1_555
O1 Li6 Li4 109.8(10) 2_656 1_546
O1 Li6 Li4 82.5(10) 2_656 2_546
O1 Li6 Li4 134.6(11) 2_656 3_566
O1 Li6 Li4 46.2(8) 2_656 4_566
O1 Li6 Li5 132.4(12) 2_656 1_556
O1 Li6 Li5 106.1(10) 2_656 3_556
O1 Li6 Li5 87.4(10) 2_656 4_556
O1 Li6 O1 164.1(8) 3_656 4_456
O1 Li6 O2 88.5(8) 3_656 1_556
O1 Li6 O3 87.3(8) 3_656 1_455
O1 Li6 Si1 126.5(8) 3_656 1_456
O1 Li6 P1 126.5(8) 3_656 1_456
O1 Li6 Li1 55.1(7) 3_656 1_556
O1 Li6 Li1 135.1(8) 3_656 2_556
O1 Li6 Li1 58.6(7) 3_656 3_556
O1 Li6 Li1 130.0(8) 3_656 4_556
O1 Li6 Li2 53.2(10) 3_656 1_555
O1 Li6 Li3 57.3(10) 3_656 1_555
O1 Li6 Li4 46.2(8) 3_656 1_546
O1 Li6 Li4 134.6(11) 3_656 2_546
O1 Li6 Li4 82.5(10) 3_656 3_566
O1 Li6 Li4 109.8(10) 3_656 4_566
O1 Li6 Li5 87.4(10) 3_656 1_556
O1 Li6 Li5 106.1(10) 3_656 2_556
O1 Li6 Li5 132.4(12) 3_656 4_556
O1 Li6 O2 90.1(9) 4_456 1_556
O1 Li6 O3 95.4(9) 4_456 1_455
O1 Li6 Li1 113.1(9) 4_456 1_556
O1 Li6 Li1 55.2(9) 4_456 2_556
O1 Li6 Li1 111.3(9) 4_456 3_556
O1 Li6 Li1 58.0(8) 4_456 4_556
O1 Li6 Li2 142.5(13) 4_456 1_555
O1 Li6 Li3 136.9(12) 4_456 1_555
O1 Li6 Li4 127.0(11) 4_456 1_546
O1 Li6 Li4 47.9(10) 4_456 2_546
O1 Li6 Li4 87.8(11) 4_456 3_566
O1 Li6 Li4 79.6(10) 4_456 4_566
O1 Li6 Li5 80.3(11) 4_456 1_556
O1 Li6 Li5 86.4(11) 4_456 2_556
O1 Li6 Li5 134.0(12) 4_456 3_556
O2 Li6 O3 172.9(10) 1_556 1_455
O2 Li6 Si1 86.0(9) 1_556 1_456
O2 Li6 P1 86.0(9) 1_556 1_456
O2 Li6 Li1 49.8(9) 1_556 1_556
O2 Li6 Li1 128.9(9) 1_556 2_556
O2 Li6 Li1 128.9(9) 1_556 3_556
O2 Li6 Li1 49.8(9) 1_556 4_556
O2 Li6 Li2 86.6(12) 1_556 1_555
O2 Li6 Li3 112.9(12) 1_556 1_555
O2 Li6 Li4 136.9(12) 1_556 2_546
O2 Li6 Li4 136.9(12) 1_556 3_566
O2 Li6 Li5 45.7(10) 1_556 1_556
O2 Li6 Li5 132.2(12) 1_556 2_556
O2 Li6 Li5 132.2(12) 1_556 3_556
O2 Li6 Li5 45.7(10) 1_556 4_556
O3 Li6 Si1 101.0(9) 1_455 1_456
O3 Li6 P1 101.0(9) 1_455 1_456
O3 Li6 Li1 130.6(9) 1_455 1_556
O3 Li6 Li1 52.6(9) 1_455 2_556
O3 Li6 Li1 52.6(9) 1_455 3_556
O3 Li6 Li1 130.6(9) 1_455 4_556
O3 Li6 Li2 86.3(12) 1_455 1_555
O3 Li6 Li3 60.0(12) 1_455 1_555
O3 Li6 Li4 132.9(11) 1_455 1_546
O3 Li6 Li4 47.9(10) 1_455 2_546
O3 Li6 Li4 47.9(10) 1_455 3_566
O3 Li6 Li4 132.9(11) 1_455 4_566
O3 Li6 Li5 139.6(13) 1_455 1_556
O3 Li6 Li5 139.6(13) 1_455 4_556
Si1 Li6 Li1 82.4(9) 1_456 1_556
Si1 Li6 Li1 85.1(9) 1_456 2_556
Si1 Li6 Li1 85.1(9) 1_456 3_556
Si1 Li6 Li1 82.4(9) 1_456 4_556
Si1 Li6 Li2 172.6(13) 1_456 1_555
Si1 Li6 Li3 161.1(12) 1_456 1_555
Si1 Li6 Li4 102.3(10) 1_456 1_546
Si1 Li6 Li4 66.9(10) 1_456 2_546
Si1 Li6 Li4 66.9(10) 1_456 3_566
Si1 Li6 Li4 102.3(10) 1_456 4_566
Si1 Li6 Li5 52.8(10) 1_456 1_556
Si1 Li6 Li5 116.5(11) 1_456 2_556
Si1 Li6 Li5 116.5(11) 1_456 3_556
Si1 Li6 Li5 52.8(10) 1_456 4_556
P1 Li6 Li1 82.4(9) 1_456 1_556
P1 Li6 Li1 85.1(9) 1_456 2_556
P1 Li6 Li1 85.1(9) 1_456 3_556
P1 Li6 Li1 82.4(9) 1_456 4_556
P1 Li6 Li2 172.6(13) 1_456 1_555
P1 Li6 Li3 161.1(12) 1_456 1_555
P1 Li6 Li4 102.3(10) 1_456 1_546
P1 Li6 Li4 66.9(10) 1_456 2_546
P1 Li6 Li4 66.9(10) 1_456 3_566
P1 Li6 Li4 102.3(10) 1_456 4_566
P1 Li6 Li5 52.8(10) 1_456 1_556
P1 Li6 Li5 116.5(11) 1_456 2_556
P1 Li6 Li5 116.5(11) 1_456 3_556
P1 Li6 Li5 52.8(10) 1_456 4_556
Li1 Li6 Li1 167.5(9) 1_556 2_556
Li1 Li6 Li1 79.1(9) 1_556 3_556
Li1 Li6 Li1 98.8(9) 1_556 4_556
Li1 Li6 Li2 92.9(12) 1_556 1_555
Li1 Li6 Li3 109.4(12) 1_556 1_555
Li1 Li6 Li4 145.7(12) 1_556 2_546
Li1 Li6 Li4 92.1(11) 1_556 3_566
Li1 Li6 Li4 92.8(11) 1_556 4_566
Li1 Li6 Li5 160.4(13) 1_556 2_556
Li1 Li6 Li5 89.8(11) 1_556 3_556
Li1 Li6 Li5 80.9(11) 1_556 4_556
Li1 Li6 Li1 100.3(9) 2_556 3_556
Li1 Li6 Li1 79.1(9) 2_556 4_556
Li1 Li6 Li2 99.5(12) 2_556 1_555
Li1 Li6 Li3 82.8(11) 2_556 1_555
Li1 Li6 Li4 168.3(12) 2_556 1_546
Li1 Li6 Li4 83.4(11) 2_556 3_566
Li1 Li6 Li4 89.4(10) 2_556 4_566
Li1 Li6 Li5 135.3(13) 2_556 1_556
Li1 Li6 Li5 96.2(11) 2_556 3_556
Li1 Li6 Li5 91.2(12) 2_556 4_556
Li1 Li6 Li1 167.5(9) 3_556 4_556
Li1 Li6 Li2 99.5(12) 3_556 1_555
Li1 Li6 Li3 82.8(11) 3_556 1_555
Li1 Li6 Li4 89.4(10) 3_556 1_546
Li1 Li6 Li4 83.4(11) 3_556 2_546
Li1 Li6 Li4 168.3(12) 3_556 4_566
Li1 Li6 Li5 91.2(12) 3_556 1_556
Li1 Li6 Li5 96.2(11) 3_556 2_556
Li1 Li6 Li5 135.3(13) 3_556 4_556
Li1 Li6 Li2 92.9(12) 4_556 1_555
Li1 Li6 Li3 109.4(12) 4_556 1_555
Li1 Li6 Li4 92.8(11) 4_556 1_546
Li1 Li6 Li4 92.1(11) 4_556 2_546
Li1 Li6 Li4 145.7(12) 4_556 3_566
Li1 Li6 Li5 80.9(11) 4_556 1_556
Li1 Li6 Li5 89.8(11) 4_556 2_556
Li1 Li6 Li5 160.4(13) 4_556 3_556
Li2 Li6 Li4 72.2(12) 1_555 1_546
Li2 Li6 Li4 119.1(14) 1_555 2_546
Li2 Li6 Li4 119.1(14) 1_555 3_566
Li2 Li6 Li4 72.2(12) 1_555 4_566
Li2 Li6 Li5 121.0(15) 1_555 1_556
Li2 Li6 Li5 68.9(12) 1_555 2_556
Li2 Li6 Li5 68.9(12) 1_555 3_556
Li2 Li6 Li5 121.0(15) 1_555 4_556
Li3 Li6 Li4 92.2(13) 1_555 1_546
Li3 Li6 Li4 97.2(13) 1_555 2_546
Li3 Li6 Li4 97.2(13) 1_555 3_566
Li3 Li6 Li4 92.2(13) 1_555 4_566
Li3 Li6 Li5 141.8(15) 1_555 1_556
Li3 Li6 Li5 51.0(11) 1_555 2_556
Li3 Li6 Li5 51.0(11) 1_555 3_556
Li3 Li6 Li5 141.8(15) 1_555 4_556
Li4 Li6 Li4 167.4(14) 1_546 2_546
Li4 Li6 Li4 107.8(12) 1_546 3_566
Li4 Li6 Li4 80.2(11) 1_546 4_566
Li4 Li6 Li5 49.9(10) 1_546 1_556
Li4 Li6 Li5 141.2(13) 1_546 2_556
Li4 Li6 Li5 88.6(11) 1_546 3_556
Li4 Li6 Li5 86.2(11) 1_546 4_556
Li4 Li6 Li4 62.7(11) 2_546 3_566
Li4 Li6 Li4 107.8(12) 2_546 4_566
Li4 Li6 Li5 119.7(13) 2_546 1_556
Li4 Li6 Li5 50.4(10) 2_546 2_556
Li4 Li6 Li5 90.6(12) 2_546 3_556
Li4 Li6 Li5 91.7(12) 2_546 4_556
Li4 Li6 Li4 167.4(14) 3_566 4_566
Li4 Li6 Li5 91.7(12) 3_566 1_556
Li4 Li6 Li5 90.6(12) 3_566 2_556
Li4 Li6 Li5 50.4(10) 3_566 3_556
Li4 Li6 Li5 119.7(13) 3_566 4_556
Li4 Li6 Li5 86.2(11) 4_566 1_556
Li4 Li6 Li5 88.6(11) 4_566 2_556
Li4 Li6 Li5 141.2(13) 4_566 3_556
Li4 Li6 Li5 49.9(10) 4_566 4_556
Li5 Li6 Li5 166.4(14) 1_556 2_556
Li5 Li6 Li5 114.4(13) 1_556 3_556
Li5 Li6 Li5 53.4(10) 1_556 4_556
Li5 Li6 Li5 77.1(10) 2_556 3_556
Li5 Li6 Li5 114.4(13) 2_556 4_556
Li5 Li6 Li5 166.4(14) 3_556 4_556

loop_
_geom_bond_atom_site_label_1
_geom_bond_atom_site_label_2
_geom_bond_distance
_geom_bond_site_symmetry_2
O1 O1 2.6460(16) 4_555
O1 O2 2.633(2) 1_555
O1 O3 2.621(2) 1_555
O1 Si1 1.6151(19) 1_555
O1 P1 1.6151(19) 1_555
O1 Li1 2.038(6) 1_655
O1 Li1 1.937(8) 3_655
O1 Li2 1.999(8) 2_646
O1 Li3 1.967(5) 2_646
O1 Li4 2.055(16) 1_545
O1 Li4 1.956(16) 3_665
O1 Li5 1.99(2) 1_655
O1 Li5 2.17(2) 3_656
O1 Li6 2.18(2) 1_654
O1 Li6 2.164(17) 2_646
O2 O1 2.633(2) 1_555
O2 O1 2.633(2) 4_555
O2 O3 2.639(3) 1_555
O2 Si1 1.622(3) 1_555
O2 P1 1.622(3) 1_555
O2 Li1 1.931(6) 1_555
O2 Li1 1.931(6) 4_555
O2 Li2 2.038(16) 1_555
O2 Li3 1.930(11) 1_555
O2 Li4 1.939(18) 1_545
O2 Li4 1.939(18) 4_565
O2 Li5 2.085(20) 1_555
O2 Li5 2.085(20) 4_555
O2 Li6 2.46(3) 1_554
O3 O1 2.621(2) 1_555
O3 O1 2.621(2) 4_555
O3 O2 2.639(3) 1_555
O3 Si1 1.596(3) 1_555
O3 P1 1.596(3) 1_555
O3 Li1 1.919(7) 2_656
O3 Li1 1.919(7) 3_656
O3 Li2 2.052(16) 1_555
O3 Li3 2.982(10) 1_555
O3 Li3 2.133(10) 1_655
O3 Li4 1.989(17) 2_646
O3 Li4 1.989(17) 3_666
O3 Li5 2.146(20) 1_655
O3 Li5 2.014(19) 2_656
O3 Li5 2.014(19) 3_656
O3 Li5 2.146(20) 4_655
O3 Li6 2.30(3) 1_655
Si1 O1 1.6151(19) 1_555
Si1 O1 1.6151(19) 4_555
Si1 O2 1.622(3) 1_555
Si1 O3 1.596(3) 1_555
Si1 Li2 2.483(16) 1_555
Si1 Li3 2.990(11) 1_555
Si1 Li4 2.442(17) 1_545
Si1 Li4 2.870(17) 2_645
Si1 Li4 2.870(17) 3_665
Si1 Li4 2.442(17) 4_565
Si1 Li5 2.439(20) 1_655
Si1 Li5 2.556(20) 2_656
Si1 Li5 2.556(20) 3_656
Si1 Li5 2.439(20) 4_655
Si1 Li6 2.64(3) 1_654
P1 O1 1.6151(19) 1_555
P1 O1 1.6151(19) 4_555
P1 O2 1.622(3) 1_555
P1 O3 1.596(3) 1_555
P1 Li2 2.483(16) 1_555
P1 Li3 2.990(11) 1_555
P1 Li4 2.442(17) 1_545
P1 Li4 2.870(17) 2_645
P1 Li4 2.870(17) 3_665
P1 Li4 2.442(17) 4_565
P1 Li5 2.439(20) 1_655
P1 Li5 2.556(20) 2_656
P1 Li5 2.556(20) 3_656
P1 Li5 2.439(20) 4_655
P1 Li6 2.64(3) 1_654
Li1 O1 2.038(6) 1_455
Li1 O1 1.937(8) 3_655
Li1 O2 1.931(6) 1_555
Li1 O3 1.919(7) 2_646
Li1 Li1 2.548(9) 3_555
Li1 Li2 2.829(14) 2_646
Li1 Li3 2.912(11) 1_555
Li1 Li3 2.581(10) 2_546
Li1 Li4 1.096(16) 1_545
Li1 Li4 2.862(17) 3_665
Li1 Li5 1.58(2) 1_555
Li1 Li5 2.35(2) 3_556
Li1 Li6 2.015(19) 1_554
Li1 Li6 1.988(20) 2_546
Li2 O1 1.999(8) 2_656
Li2 O1 1.999(8) 3_656
Li2 O2 2.038(16) 1_555
Li2 O3 2.052(16) 1_555
Li2 Si1 2.483(16) 1_555
Li2 P1 2.483(16) 1_555
Li2 Li1 2.829(14) 2_656
Li2 Li1 2.829(14) 3_656
Li2 Li3 1.025(18) 1_555
Li2 Li4 2.95(2) 1_546
Li2 Li4 1.97(2) 2_646
Li2 Li4 1.97(2) 3_666
Li2 Li4 2.95(2) 4_566
Li2 Li5 2.46(2) 1_555
Li2 Li5 2.96(2) 2_556
Li2 Li5 2.96(2) 3_556
Li2 Li5 2.46(2) 4_555
Li2 Li6 2.29(3) 1_555
Li3 O1 1.967(5) 2_656
Li3 O1 1.967(5) 3_656
Li3 O2 1.930(11) 1_555
Li3 O3 2.133(10) 1_455
Li3 O3 2.982(10) 1_555
Li3 Si1 2.990(11) 1_555
Li3 P1 2.990(11) 1_555
Li3 Li1 2.912(11) 1_555
Li3 Li1 2.581(10) 2_556
Li3 Li1 2.581(10) 3_556
Li3 Li1 2.912(11) 4_555
Li3 Li2 1.025(18) 1_555
Li3 Li4 2.791(18) 2_646
Li3 Li4 2.791(18) 3_666
Li3 Li5 1.76(2) 1_555
Li3 Li5 2.23(2) 2_556
Li3 Li5 2.23(2) 3_556
Li3 Li5 1.76(2) 4_555
Li3 Li6 1.92(3) 1_555
Li4 O1 2.055(16) 1_565
Li4 O1 1.956(16) 3_665
Li4 O2 1.939(18) 1_565
Li4 O3 1.989(17) 2_656
Li4 Si1 2.442(17) 1_565
Li4 Si1 2.870(17) 2_655
Li4 P1 2.442(17) 1_565
Li4 P1 2.870(17) 2_655
Li4 Li1 1.096(16) 1_565
Li4 Li1 2.862(17) 3_665
Li4 Li2 2.95(2) 1_564
Li4 Li2 1.97(2) 2_656
Li4 Li3 2.791(18) 2_656
Li4 Li4 2.04(2) 3_675
Li4 Li4 2.66(3) 4_565
Li4 Li5 2.33(3) 1_565
Li4 Li6 2.68(3) 1_564
Li4 Li6 2.56(3) 2_556
Li5 O1 1.99(2) 1_455
Li5 O1 2.17(2) 3_656
Li5 O2 2.085(20) 1_555
Li5 O3 2.146(20) 1_455
Li5 O3 2.014(19) 2_646
Li5 Si1 2.439(20) 1_455
Li5 Si1 2.556(20) 2_646
Li5 P1 2.439(20) 1_455
Li5 P1 2.556(20) 2_646
Li5 Li1 1.58(2) 1_555
Li5 Li1 2.35(2) 3_556
Li5 Li2 2.46(2) 1_555
Li5 Li2 2.96(2) 2_546
Li5 Li3 1.76(2) 1_555
Li5 Li3 2.23(2) 2_546
Li5 Li4 2.33(3) 1_545
Li5 Li5 0.98(3) 3_556
Li5 Li5 2.54(3) 4_555
Li5 Li6 2.83(3) 1_554
Li5 Li6 2.86(3) 2_546
Li6 O1 2.18(2) 1_456
Li6 O1 2.164(17) 2_656
Li6 O1 2.164(17) 3_656
Li6 O1 2.18(2) 4_456
Li6 O2 2.46(3) 1_556
Li6 O3 2.30(3) 1_455
Li6 Si1 2.64(3) 1_456
Li6 P1 2.64(3) 1_456
Li6 Li1 2.015(19) 1_556
Li6 Li1 1.988(20) 2_556
Li6 Li1 1.988(20) 3_556
Li6 Li1 2.015(19) 4_556
Li6 Li2 2.29(3) 1_555
Li6 Li3 1.92(3) 1_555
Li6 Li4 2.68(3) 1_546
Li6 Li4 2.56(3) 2_546
Li6 Li4 2.56(3) 3_566
Li6 Li4 2.68(3) 4_566
Li6 Li5 2.83(3) 1_556
Li6 Li5 2.86(3) 2_556
Li6 Li5 2.86(3) 3_556
Li6 Li5 2.83(3) 4_556

loop_
_publcif_info_datablock.id
_publcif_info_datablock.publ_exptl
_publcif_info_datablock.publ_geom
_publcif_info_datablock.structure
{061dad42-eef7-430e-868b-e509b228f3bb} ? ? ?
{95bf47d8-cec0-46f7-877a-0f0ee02cd7de} ? ? ?
{abc14576-1203-4d57-aac5-3dcd21cfda31} ? ? ?
{cc97d60d-c88d-4ce6-a989-7472f2f8cd81} y y y
